data_1560113
loop_
_publ_author_name
'Brand, Alexander'
'Schulz, Stephen'
'Hepp, Alexander'
'Weigand, Jan J.'
'Uhl, Werner'

_publ_section_title
;
 Sterically constrained tricyclic phosphine: redox behaviour, reductive
 and oxidative cleavage of P--C bonds, generation of a dilithium
 phosphaindole as a promising synthon in phosphine chemistry
;
_journal_issue 10
_journal_name_full 'Chemical Science'
_journal_page_first 3460
_journal_page_last 3474
_journal_paper_doi 10.1039/D0SC06155G
_journal_volume 12
_journal_year 2021
_chemical_formula_sum 'C32 H32 P2 Si2'
_chemical_formula_weight 534.69
_space_group_crystal_system monoclinic
_space_group_IT_number 14
_space_group_name_Hall '-P 2ybc'
_space_group_name_H-M_alt 'P 1 21/c 1'
_atom_sites_solution_hydrogens geom
_audit_creation_method SHELXL-2018/3
_audit_update_record
;
2020-07-06 deposited with the CCDC.	2021-01-18 downloaded from the CCDC.
;
_cell_angle_alpha 90
_cell_angle_beta 99.262(2)
_cell_angle_gamma 90
_cell_formula_units_Z 4
_cell_length_a 12.2157(4)
_cell_length_b 10.4934(3)
_cell_length_c 22.6538(7)
_cell_measurement_reflns_used 9890
_cell_measurement_temperature 100(2)
_cell_measurement_theta_max 27.91
_cell_measurement_theta_min 2.28
_cell_volume 2866.00(15)
_computing_cell_refinement 'Bruker SAINT+'
_computing_data_collection 'Bruker SMART'
_computing_data_reduction 'Bruker SHELXTL'
_computing_molecular_graphics 'Bruker SHELXTL'
_computing_publication_material 'Bruker SHELXTL'
_computing_structure_refinement 'SHELXL-2013 (Sheldrick, 2013)'
_computing_structure_solution 'SHELXS-2013 (Sheldrick, 2013)'
_diffrn_ambient_temperature 100(2)
_diffrn_measured_fraction_theta_full 1.000
_diffrn_measured_fraction_theta_max 0.998
_diffrn_measurement_device_type 'CCD area detector'
_diffrn_measurement_method 'omega scans'
_diffrn_radiation_type MoK\a
_diffrn_radiation_wavelength 0.71073
_diffrn_reflns_av_R_equivalents 0.0574
_diffrn_reflns_av_unetI/netI 0.0379
_diffrn_reflns_Laue_measured_fraction_full 1.000
_diffrn_reflns_Laue_measured_fraction_max 0.998
_diffrn_reflns_limit_h_max 16
_diffrn_reflns_limit_h_min -16
_diffrn_reflns_limit_k_max 13
_diffrn_reflns_limit_k_min -13
_diffrn_reflns_limit_l_max 29
_diffrn_reflns_limit_l_min -29
_diffrn_reflns_number 41891
_diffrn_reflns_point_group_measured_fraction_full 1.000
_diffrn_reflns_point_group_measured_fraction_max 0.998
_diffrn_reflns_theta_full 25.242
_diffrn_reflns_theta_max 27.944
_diffrn_reflns_theta_min 1.689
_diffrn_source microsource
_exptl_absorpt_coefficient_mu 0.255
_exptl_absorpt_correction_T_max 0.7456
_exptl_absorpt_correction_T_min 0.6702
_exptl_absorpt_correction_type empirical
_exptl_absorpt_process_details SADABS
_exptl_crystal_colour yellow
_exptl_crystal_density_diffrn 1.239
_exptl_crystal_description block
_exptl_crystal_F_000 1128
_exptl_crystal_size_max 0.400
_exptl_crystal_size_mid 0.360
_exptl_crystal_size_min 0.340
_refine_diff_density_max 0.545
_refine_diff_density_min -0.398
_refine_diff_density_rms 0.056
_refine_ls_extinction_method none
_refine_ls_goodness_of_fit_ref 1.108
_refine_ls_hydrogen_treatment constr
_refine_ls_matrix_type full
_refine_ls_number_parameters 454
_refine_ls_number_reflns 6863
_refine_ls_number_restraints 456
_refine_ls_restrained_S_all 1.074
_refine_ls_R_factor_all 0.0571
_refine_ls_R_factor_gt 0.0499
_refine_ls_shift/su_max 0.001
_refine_ls_shift/su_mean 0.000
_refine_ls_structure_factor_coef Fsqd
_refine_ls_weighting_details 'w=1/[\s^2^(Fo^2^)+(0.0337P)^2^+3.0558P] where P=(Fo^2^+2Fc^2^)/3'
_refine_ls_weighting_scheme calc
_refine_ls_wR_factor_gt 0.1167
_refine_ls_wR_factor_ref 0.1205
_reflns_Friedel_coverage 0.000
_reflns_number_gt 6013
_reflns_number_total 6863
_reflns_threshold_expression 'I > 2\s(I)'
_cod_data_source_file d0sc06155g2.cif
_cod_data_source_block sad_a_CCDC2
_cod_depositor_comments 'Adding full bibliography for 1560111--1560114.cif.'
_cod_original_sg_symbol_H-M 'P 21/c'
_cod_database_code 1560113
_shelx_shelxl_version_number 2018/3
_shelx_space_group_comment
;
The symmetry employed for this shelxl refinement is uniquely defined
by the following loop, which should always be used as a source of
symmetry information in preference to the above space-group names.
They are only intended as comments.
;
_shelx_estimated_absorpt_t_min 0.905
_shelx_estimated_absorpt_t_max 0.918

loop_
_space_group_symop_operation_xyz
'x, y, z'
'-x, y+1/2, -z+1/2'
'-x, -y, -z'
'x, -y-1/2, z-1/2'

loop_
_atom_site_label
_atom_site_type_symbol
_atom_site_fract_x
_atom_site_fract_y
_atom_site_fract_z
_atom_site_U_iso_or_equiv
_atom_site_adp_type
_atom_site_occupancy
_atom_site_site_symmetry_order
_atom_site_calc_flag
_atom_site_refinement_flags_posn
_atom_site_refinement_flags_adp
_atom_site_refinement_flags_occupancy
_atom_site_disorder_assembly
_atom_site_disorder_group
P1 P 0.63493(6) 0.45572(6) 0.59111(3) 0.01586(17) Uani 0.6794(14) 1 d D U P A 1
C1 C 0.5489(3) 0.4114(3) 0.64515(15) 0.0175(6) Uani 0.7152(15) 1 d D U P A 1
C6 C 0.4534(3) 0.4726(4) 0.65551(17) 0.0185(8) Uani 0.7152(15) 1 d D U P A 1
C7 C 0.4274(3) 0.6000(4) 0.63043(17) 0.0190(8) Uani 0.7152(15) 1 d D U P A 1
H7 H 0.352108 0.626127 0.626369 0.023 Uiso 0.7152(15) 1 calc R U P A 1
C8 C 0.4987(7) 0.6836(7) 0.6126(5) 0.0171(15) Uani 0.7152(15) 1 d D U P A 1
P2 P 0.65003(5) 0.65391(6) 0.62249(3) 0.01402(17) Uani 0.6794(14) 1 d D U P A 1
C31 C 0.6949(3) 0.7252(3) 0.55614(15) 0.0164(6) Uani 0.7152(15) 1 d D U P A 1
C32 C 0.7900(3) 0.8003(4) 0.56461(16) 0.0200(6) Uani 0.7152(15) 1 d D U P A 1
H32 H 0.827681 0.816873 0.604420 0.024 Uiso 0.7152(15) 1 calc R U P A 1
C33 C 0.8310(3) 0.8515(4) 0.5159(2) 0.0238(8) Uani 0.7152(15) 1 d D U P A 1
H33 H 0.897353 0.902126 0.522280 0.029 Uiso 0.7152(15) 1 calc R U P A 1
C34 C 0.7770(4) 0.8300(4) 0.45876(19) 0.0241(9) Uani 0.7152(15) 1 d D U P A 1
H34 H 0.805203 0.866264 0.425316 0.029 Uiso 0.7152(15) 1 calc R U P A 1
C35 C 0.6821(4) 0.7561(4) 0.44939(17) 0.0259(8) Uani 0.7152(15) 1 d D U P A 1
H35 H 0.644240 0.741422 0.409437 0.031 Uiso 0.7152(15) 1 calc R U P A 1
C36 C 0.6410(3) 0.7026(3) 0.4980(2) 0.0218(7) Uani 0.7152(15) 1 d D U P A 1
H36 H 0.575675 0.650303 0.491333 0.026 Uiso 0.7152(15) 1 calc R U P A 1
P1A P 0.68613(15) 0.50835(17) 0.64613(8) 0.0194(5) Uani 0.2621(14) 1 d D U P A 2
C1A C 0.5697(6) 0.4316(7) 0.6708(4) 0.0187(15) Uani 0.2848(15) 1 d D U P A 2
C6A C 0.4657(9) 0.4791(11) 0.6763(4) 0.020(2) Uani 0.2848(15) 1 d D U P A 2
C7A C 0.4398(10) 0.6091(11) 0.6519(4) 0.028(3) Uani 0.2848(15) 1 d D U P A 2
H7A H 0.385993 0.657825 0.668832 0.033 Uiso 0.2848(15) 1 calc R U P A 2
C8A C 0.4853(18) 0.6641(18) 0.6082(12) 0.021(4) Uani 0.2848(15) 1 d D U P A 2
P2A P 0.57740(15) 0.57187(18) 0.56498(9) 0.0189(5) Uani 0.2621(14) 1 d D U P A 2
C31A C 0.6663(7) 0.6886(8) 0.5349(5) 0.0195(16) Uani 0.2848(15) 1 d D U P A 2
C32A C 0.6560(8) 0.6970(11) 0.4735(5) 0.031(2) Uani 0.2848(15) 1 d D U P A 2
H32A H 0.600583 0.647253 0.448790 0.037 Uiso 0.2848(15) 1 calc R U P A 2
C33A C 0.7253(10) 0.7772(13) 0.4468(5) 0.037(3) Uani 0.2848(15) 1 d D U P A 2
H33A H 0.719500 0.779529 0.404027 0.044 Uiso 0.2848(15) 1 calc R U P A 2
C34A C 0.8011(10) 0.8519(11) 0.4815(6) 0.030(3) Uani 0.2848(15) 1 d D U P A 2
H34A H 0.844561 0.912024 0.463211 0.036 Uiso 0.2848(15) 1 calc R U P A 2
C35A C 0.8151(8) 0.8411(9) 0.5417(6) 0.027(2) Uani 0.2848(15) 1 d D U P A 2
H35A H 0.872592 0.889029 0.565736 0.032 Uiso 0.2848(15) 1 calc R U P A 2
C36A C 0.7480(9) 0.7623(9) 0.5691(4) 0.0236(18) Uani 0.2848(15) 1 d D U P A 2
H36A H 0.757630 0.758167 0.611986 0.028 Uiso 0.2848(15) 1 calc R U P A 2
C2 C 0.59201(17) 0.30274(19) 0.67815(10) 0.0254(4) Uani 1 1 d . . . . .
C3 C 0.52545(19) 0.2402(2) 0.71360(10) 0.0303(5) Uani 1 1 d . . . . .
H3 H 0.548265 0.161160 0.732064 0.036 Uiso 1 1 calc R U . . .
C4 C 0.42586(19) 0.2948(2) 0.72146(10) 0.0300(5) Uani 1 1 d . . . . .
H4 H 0.379544 0.251402 0.744778 0.036 Uiso 1 1 calc R U . . .
C5 C 0.39207(17) 0.4111(2) 0.69619(9) 0.0264(4) Uani 1 1 d . . . . .
H5 H 0.327350 0.450649 0.705937 0.032 Uiso 1 1 calc R U . A 1
C9 C 0.69984(17) 0.26937(19) 0.66397(10) 0.0260(4) Uani 1 1 d . . . . .
H9 H 0.736599 0.193159 0.678555 0.031 Uiso 1 1 calc R U . . .
C10 C 0.74612(17) 0.35197(19) 0.62886(10) 0.0277(4) Uani 1 1 d . . . . .
Si1 Si 0.44370(4) 0.84499(5) 0.59110(2) 0.02234(13) Uani 1 1 d . . . . .
C11 C 0.40581(18) 0.8635(2) 0.50878(9) 0.0303(5) Uani 1 1 d . . . . .
H11A H 0.364086 0.942855 0.499858 0.036 Uiso 1 1 calc R U . . .
H11B H 0.359964 0.791187 0.492427 0.036 Uiso 1 1 calc R U . . .
H11C H 0.473391 0.866320 0.490647 0.036 Uiso 1 1 calc R U . . .
C12 C 0.55207(17) 0.9617(2) 0.62321(9) 0.0263(4) Uani 1 1 d . . . . .
H12A H 0.617151 0.952456 0.603295 0.032 Uiso 1 1 calc R U . . .
H12B H 0.573440 0.945617 0.666129 0.032 Uiso 1 1 calc R U . . .
H12C H 0.522609 1.048397 0.617086 0.032 Uiso 1 1 calc R U . . .
C13 C 0.31533(17) 0.8737(2) 0.62538(10) 0.0265(4) Uani 1 1 d . . . . .
C14 C 0.21287(19) 0.8262(2) 0.59884(12) 0.0381(6) Uani 1 1 d . . . . .
H14 H 0.207146 0.779706 0.562495 0.046 Uiso 1 1 calc R U . . .
C15 C 0.1182(2) 0.8462(3) 0.62502(15) 0.0505(8) Uani 1 1 d . . . . .
H15 H 0.048968 0.812474 0.606508 0.061 Uiso 1 1 calc R U . . .
C16 C 0.1245(2) 0.9140(3) 0.67720(15) 0.0533(8) Uani 1 1 d . . . . .
H16 H 0.059848 0.926864 0.694828 0.064 Uiso 1 1 calc R U . . .
C17 C 0.2240(2) 0.9629(3) 0.70377(13) 0.0474(7) Uani 1 1 d . . . . .
H17 H 0.228308 1.010673 0.739694 0.057 Uiso 1 1 calc R U . . .
C18 C 0.3190(2) 0.9430(2) 0.67832(11) 0.0332(5) Uani 1 1 d . . . . .
H18 H 0.387684 0.977149 0.697352 0.040 Uiso 1 1 calc R U . . .
Si2 Si 0.88357(5) 0.33254(5) 0.60388(3) 0.02518(14) Uani 1 1 d . . . . .
C21 C 0.8852(2) 0.4342(2) 0.53731(12) 0.0421(6) Uani 1 1 d . . . . .
H21A H 0.953019 0.417722 0.520610 0.050 Uiso 1 1 calc R U . . .
H21B H 0.883063 0.524089 0.548842 0.050 Uiso 1 1 calc R U . . .
H21C H 0.820356 0.414722 0.507202 0.050 Uiso 1 1 calc R U . . .
C22 C 0.90332(18) 0.1621(2) 0.58591(11) 0.0295(4) Uani 1 1 d . . . . .
H22A H 0.846042 0.136221 0.552688 0.035 Uiso 1 1 calc R U . . .
H22B H 0.897625 0.109699 0.621086 0.035 Uiso 1 1 calc R U . . .
H22C H 0.976722 0.150593 0.574476 0.035 Uiso 1 1 calc R U . . .
C23 C 0.99433(16) 0.38173(19) 0.66701(10) 0.0258(4) Uani 1 1 d . . . . .
C24 C 1.05650(17) 0.2913(2) 0.70324(10) 0.0270(4) Uani 1 1 d . . . . .
H24 H 1.045166 0.203460 0.694191 0.032 Uiso 1 1 calc R U . . .
C25 C 1.13404(17) 0.3262(2) 0.75188(10) 0.0301(5) Uani 1 1 d . . . . .
H25 H 1.174396 0.262642 0.776161 0.036 Uiso 1 1 calc R U . . .
C26 C 1.15279(18) 0.4542(2) 0.76515(11) 0.0328(5) Uani 1 1 d . . . . .
H26 H 1.205747 0.478614 0.798656 0.039 Uiso 1 1 calc R U . . .
C27 C 1.09422(19) 0.5457(2) 0.72948(12) 0.0361(5) Uani 1 1 d . . . . .
H27 H 1.107930 0.633478 0.738017 0.043 Uiso 1 1 calc R U . . .
C28 C 1.01559(19) 0.5103(2) 0.68134(11) 0.0332(5) Uani 1 1 d . . . . .
H28 H 0.975159 0.574406 0.657482 0.040 Uiso 1 1 calc R U . . .
P1B P 0.6083(12) 0.5928(14) 0.6418(6) 0.021(3) Uiso 0.03576(7) 1 d . . P . .
P2B P 0.6536(12) 0.4880(14) 0.5651(7) 0.020(3) Uiso 0.03576(7) 1 d . . P A .
P1C P 0.5501(19) 0.535(2) 0.5900(10) 0.018(4) Uiso 0.02279(12) 1 d . . P A .
P2C P 0.7239(16) 0.5662(18) 0.6227(8) 0.012(3) Uiso 0.02279(12) 1 d . . P A .

loop_
_atom_site_aniso_label
_atom_site_aniso_U_11
_atom_site_aniso_U_22
_atom_site_aniso_U_33
_atom_site_aniso_U_23
_atom_site_aniso_U_13
_atom_site_aniso_U_12
P1 0.0151(3) 0.0143(3) 0.0200(4) 0.0002(3) 0.0083(3) 0.0006(2)
C1 0.0181(14) 0.0160(13) 0.0201(16) -0.0014(13) 0.0078(13) -0.0035(10)
C6 0.0189(16) 0.0193(14) 0.018(2) -0.0015(17) 0.0047(16) -0.0023(11)
C7 0.0169(14) 0.0222(15) 0.019(2) -0.0022(16) 0.0059(16) 0.0043(11)
C8 0.017(2) 0.017(2) 0.019(2) -0.0034(18) 0.005(2) 0.0008(18)
P2 0.0132(3) 0.0144(3) 0.0154(3) 0.0005(2) 0.0049(2) 0.0001(2)
C31 0.0150(19) 0.0162(17) 0.0188(17) 0.0002(12) 0.0048(14) 0.0000(13)
C32 0.0180(19) 0.0201(19) 0.0228(16) 0.0004(14) 0.0061(14) -0.0037(13)
C33 0.0239(18) 0.0233(16) 0.026(2) 0.0039(18) 0.0109(18) -0.0049(12)
C34 0.024(3) 0.027(2) 0.024(2) 0.0043(17) 0.0122(18) 0.0012(16)
C35 0.026(2) 0.035(2) 0.0181(16) 0.0020(14) 0.0067(16) 0.0023(17)
C36 0.0185(15) 0.0276(15) 0.020(2) -0.0004(16) 0.0046(16) -0.0023(11)
P1A 0.0166(9) 0.0162(9) 0.0252(10) 0.0023(7) 0.0030(7) -0.0004(7)
C1A 0.022(4) 0.023(4) 0.011(3) -0.001(3) 0.003(3) -0.007(3)
C6A 0.027(4) 0.025(4) 0.007(4) -0.003(4) -0.001(4) 0.011(3)
C7A 0.040(5) 0.032(4) 0.011(5) -0.004(4) 0.002(4) 0.016(4)
C8A 0.016(5) 0.021(7) 0.024(5) -0.002(5) -0.010(4) 0.006(6)
P2A 0.0160(9) 0.0203(9) 0.0207(9) -0.0012(7) 0.0035(7) -0.0029(7)
C31A 0.013(4) 0.020(4) 0.024(5) 0.002(3) -0.001(3) -0.003(3)
C32A 0.030(5) 0.040(5) 0.023(5) 0.006(4) 0.008(4) -0.007(4)
C33A 0.025(6) 0.059(7) 0.030(4) 0.010(4) 0.011(5) -0.011(5)
C34A 0.022(5) 0.033(5) 0.036(7) 0.009(6) 0.008(6) -0.007(4)
C35A 0.019(4) 0.022(4) 0.037(6) 0.014(5) -0.001(4) -0.006(3)
C36A 0.015(5) 0.025(5) 0.030(4) 0.001(3) 0.000(4) -0.010(3)
C2 0.0245(10) 0.0198(9) 0.0329(11) -0.0013(8) 0.0079(8) 0.0028(8)
C3 0.0401(12) 0.0216(10) 0.0302(11) 0.0077(8) 0.0083(9) 0.0021(9)
C4 0.0333(11) 0.0326(11) 0.0273(10) 0.0008(9) 0.0149(9) -0.0073(9)
C5 0.0232(10) 0.0267(10) 0.0321(11) -0.0066(8) 0.0129(8) -0.0023(8)
C9 0.0238(10) 0.0223(10) 0.0325(11) 0.0016(8) 0.0064(8) 0.0048(8)
C10 0.0197(9) 0.0222(10) 0.0414(12) -0.0016(9) 0.0060(8) 0.0065(8)
Si1 0.0177(3) 0.0267(3) 0.0236(3) 0.0064(2) 0.0063(2) 0.0066(2)
C11 0.0258(10) 0.0394(12) 0.0258(10) 0.0066(9) 0.0045(8) 0.0021(9)
C12 0.0242(10) 0.0299(10) 0.0261(10) 0.0037(8) 0.0085(8) 0.0038(8)
C13 0.0218(10) 0.0262(10) 0.0333(11) 0.0151(8) 0.0102(8) 0.0097(8)
C14 0.0238(11) 0.0416(13) 0.0494(14) 0.0178(11) 0.0078(10) 0.0070(9)
C15 0.0190(11) 0.0545(16) 0.079(2) 0.0330(15) 0.0114(12) 0.0077(11)
C16 0.0385(14) 0.0544(16) 0.077(2) 0.0332(15) 0.0391(14) 0.0239(13)
C17 0.0492(16) 0.0420(14) 0.0602(17) 0.0180(12) 0.0366(14) 0.0226(12)
C18 0.0315(11) 0.0318(11) 0.0408(12) 0.0114(9) 0.0194(10) 0.0132(9)
Si2 0.0205(3) 0.0195(3) 0.0372(3) 0.0003(2) 0.0096(2) 0.0043(2)
C21 0.0416(14) 0.0367(13) 0.0527(15) 0.0095(11) 0.0220(12) 0.0047(11)
C22 0.0244(10) 0.0241(10) 0.0401(12) -0.0035(9) 0.0049(9) 0.0054(8)
C23 0.0200(9) 0.0197(9) 0.0404(12) -0.0028(8) 0.0135(8) 0.0001(7)
C24 0.0212(10) 0.0215(9) 0.0406(12) -0.0024(8) 0.0121(9) -0.0012(8)
C25 0.0206(10) 0.0337(11) 0.0378(12) -0.0016(9) 0.0099(9) 0.0005(8)
C26 0.0196(10) 0.0403(12) 0.0413(12) -0.0149(10) 0.0131(9) -0.0078(9)
C27 0.0290(11) 0.0257(11) 0.0573(15) -0.0130(10) 0.0181(11) -0.0061(9)
C28 0.0289(11) 0.0213(10) 0.0520(14) -0.0034(9) 0.0142(10) 0.0009(8)

loop_
_atom_type_symbol
_atom_type_description
_atom_type_scat_dispersion_real
_atom_type_scat_dispersion_imag
_atom_type_scat_source
C C 0.0033 0.0016 'International Tables Vol C Tables 4.2.6.8 and 6.1.1.4'
H H 0.0000 0.0000 'International Tables Vol C Tables 4.2.6.8 and 6.1.1.4'
P P 0.1023 0.0942 'International Tables Vol C Tables 4.2.6.8 and 6.1.1.4'
Si Si 0.0817 0.0704 'International Tables Vol C Tables 4.2.6.8 and 6.1.1.4'

loop_
_geom_angle_atom_site_label_1
_geom_angle_atom_site_label_2
_geom_angle_atom_site_label_3
_geom_angle
_geom_angle_site_symmetry_1
_geom_angle_site_symmetry_3
_geom_angle_publ_flag
P2B P1 P1C 92.2(16) . . ?
P2B P1 P2C 76.2(13) . . ?
P1C P1 P2C 91.5(12) . . ?
P2B P1 C1 160.3(11) . . ?
P1C P1 C1 68.5(11) . . ?
P2C P1 C1 107.4(7) . . ?
P2B P1 C10 109.8(11) . . ?
P1C P1 C10 153.6(10) . . ?
P2C P1 C10 80.3(7) . . ?
C1 P1 C10 89.95(13) . . ?
P2B P1 P1B 103.7(12) . . ?
P1C P1 P1B 47.8(10) . . ?
P2C P1 P1B 51.6(8) . . ?
C1 P1 P1B 67.0(5) . . ?
C10 P1 P1B 110.6(4) . . ?
P2B P1 P2 78.8(11) . . ?
P1C P1 P2 55.8(10) . . ?
P2C P1 P2 35.8(6) . . ?
C1 P1 P2 93.00(10) . . ?
C10 P1 P2 113.11(8) . . ?
P1B P1 P2 26.0(4) . . ?
C6 C1 C2 122.4(3) . . ?
C6 C1 P1 126.6(3) . . ?
C2 C1 P1 111.04(19) . . ?
C6 C1 P1C 83.4(7) . . ?
C2 C1 P1C 154.2(8) . . ?
P1 C1 P1C 43.2(7) . . ?
C6 C1 P1B 83.6(5) . . ?
C2 C1 P1B 131.7(5) . . ?
P1 C1 P1B 58.9(4) . . ?
P1C C1 P1B 42.5(8) . . ?
C1 C6 C5 116.3(3) . . ?
C1 C6 C7 119.5(3) . . ?
C5 C6 C7 123.9(3) . . ?
C1 C6 P1C 56.6(6) . . ?
C5 C6 P1C 170.9(7) . . ?
C7 C6 P1C 64.1(6) . . ?
C1 C6 P1B 60.3(4) . . ?
C5 C6 P1B 148.0(4) . . ?
C7 C6 P1B 65.6(4) . . ?
P1C C6 P1B 36.4(7) . . ?
C8 C7 C6 127.0(4) . . ?
C8 C7 P1C 61.0(7) . . ?
C6 C7 P1C 74.6(7) . . ?
C8 C7 P1B 50.6(5) . . ?
C6 C7 P1B 76.8(4) . . ?
P1C C7 P1B 39.1(7) . . ?
C8 C7 H7 116.5 . . ?
C6 C7 H7 116.5 . . ?
P1C C7 H7 147.2 . . ?
P1B C7 H7 165.2 . . ?
C7 C8 P1B 91.4(6) . . ?
C7 C8 P1C 77.9(9) . . ?
P1B C8 P1C 47.7(9) . . ?
C7 C8 P2 122.4(4) . . ?
P1B C8 P2 31.2(5) . . ?
P1C C8 P2 59.9(7) . . ?
C7 C8 Si1 116.7(4) . . ?
P1B C8 Si1 147.9(8) . . ?
P1C C8 Si1 148.2(10) . . ?
P2 C8 Si1 119.8(4) . . ?
P1B P2 P2C 86.8(12) . . ?
P1B P2 P1C 50.1(12) . . ?
P2C P2 P1C 86.2(11) . . ?
P1B P2 C31 152.7(8) . . ?
P2C P2 C31 89.6(9) . . ?
P1C P2 C31 102.6(8) . . ?
P1B P2 C8 65.0(9) . . ?
P2C P2 C8 143.6(9) . . ?
P1C P2 C8 58.3(7) . . ?
C31 P2 C8 104.8(2) . . ?
P1B P2 P2B 78.6(10) . . ?
P2C P2 P2B 49.4(9) . . ?
P1C P2 P2B 44.4(8) . . ?
C31 P2 P2B 78.5(5) . . ?
C8 P2 P2B 100.2(5) . . ?
P1B P2 P1 59.7(8) . . ?
P2C P2 P1 49.2(9) . . ?
P1C P2 P1 37.0(7) . . ?
C31 P2 P1 98.13(12) . . ?
C8 P2 P1 95.2(3) . . ?
P2B P2 P1 19.6(5) . . ?
C32 C31 C36 118.9(3) . . ?
C32 C31 P2 118.0(3) . . ?
C36 C31 P2 123.0(3) . . ?
C32 C31 P2C 106.9(6) . . ?
C36 C31 P2C 120.5(6) . . ?
P2 C31 P2C 35.1(5) . . ?
C31 C32 C33 120.6(3) . . ?
C31 C32 H32 119.7 . . ?
C33 C32 H32 119.7 . . ?
C34 C33 C32 120.3(4) . . ?
C34 C33 H33 119.9 . . ?
C32 C33 H33 119.9 . . ?
C33 C34 C35 120.0(4) . . ?
C33 C34 H34 120.0 . . ?
C35 C34 H34 120.0 . . ?
C34 C35 C36 120.2(4) . . ?
C34 C35 H35 119.9 . . ?
C36 C35 H35 119.9 . . ?
C31 C36 C35 120.0(3) . . ?
C31 C36 H36 120.0 . . ?
C35 C36 H36 120.0 . . ?
P2C P1A P1B 86.5(13) . . ?
P2C P1A C1A 156.7(12) . . ?
P1B P1A C1A 73.9(7) . . ?
P2C P1A P2B 64.4(12) . . ?
P1B P1A P2B 88.1(8) . . ?
C1A P1A P2B 101.8(6) . . ?
P2C P1A C10 101.4(11) . . ?
P1B P1A C10 153.8(7) . . ?
C1A P1A C10 91.6(3) . . ?
P2B P1A C10 73.5(5) . . ?
P2C P1A P1C 89.1(14) . . ?
P1B P1A P1C 46.5(9) . . ?
C1A P1A P1C 68.4(8) . . ?
P2B P1A P1C 48.3(8) . . ?
C10 P1A P1C 108.2(6) . . ?
P2C P1A P2A 68.1(11) . . ?
P1B P1A P2A 52.3(6) . . ?
C1A P1A P2A 89.7(3) . . ?
P2B P1A P2A 35.7(4) . . ?
C10 P1A P2A 107.30(12) . . ?
P1C P1A P2A 21.3(8) . . ?
C2 C1A C6A 120.4(7) . . ?
C2 C1A P1A 108.9(5) . . ?
C6A C1A P1A 130.3(7) . . ?
C2 C1A P1B 148.8(7) . . ?
C6A C1A P1B 89.6(8) . . ?
P1A C1A P1B 40.7(5) . . ?
C2 C1A P1C 126.8(8) . . ?
C6A C1A P1C 85.1(8) . . ?
P1A C1A P1C 59.0(7) . . ?
P1B C1A P1C 40.8(7) . . ?
C5 C6A C1A 122.2(9) . . ?
C5 C6A C7A 121.4(9) . . ?
C1A C6A C7A 116.1(9) . . ?
C5 C6A P1B 176.3(8) . . ?
C1A C6A P1B 54.1(6) . . ?
C7A C6A P1B 62.3(7) . . ?
C8A C7A C6A 125.5(10) . . ?
C8A C7A P1B 55.2(11) . . ?
C6A C7A P1B 79.2(8) . . ?
C8A C7A P1C 47.5(10) . . ?
C6A C7A P1C 78.4(8) . . ?
P1B C7A P1C 37.7(7) . . ?
C8A C7A H7A 117.3 . . ?
C6A C7A H7A 117.3 . . ?
P1B C7A H7A 145.8 . . ?
P1C C7A H7A 163.2 . . ?
C7A C8A P1C 95.9(13) . . ?
C7A C8A P1B 85.6(13) . . ?
P1C C8A P1B 48.9(10) . . ?
C7A C8A P2A 121.2(11) . . ?
P1C C8A P2A 25.3(9) . . ?
P1B C8A P2A 57.2(6) . . ?
C7A C8A Si1 115.6(10) . . ?
P1C C8A Si1 148.4(13) . . ?
P1B C8A Si1 132.1(17) . . ?
P2A C8A Si1 123.2(8) . . ?
P1C P2A P2B 92.8(17) . . ?
P1C P2A P1B 53.2(16) . . ?
P2B P2A P1B 92.5(9) . . ?
P1C P2A C31A 157.1(16) . . ?
P2B P2A C31A 89.2(8) . . ?
P1B P2A C31A 104.0(6) . . ?
P1C P2A C8A 61.9(16) . . ?
P2B P2A C8A 148.2(10) . . ?
P1B P2A C8A 57.5(10) . . ?
C31A P2A C8A 106.8(6) . . ?
P1C P2A P2C 87.4(16) . . ?
P2B P2A P2C 54.2(8) . . ?
P1B P2A P2C 48.2(7) . . ?
C31A P2A P2C 75.4(6) . . ?
C8A P2A P2C 102.7(11) . . ?
P1C P2A P1A 61.6(15) . . ?
P2B P2A P1A 56.4(7) . . ?
P1B P2A P1A 36.1(5) . . ?
C31A P2A P1A 101.5(3) . . ?
C8A P2A P1A 93.0(8) . . ?
P2C P2A P1A 26.2(5) . . ?
C32A C31A C36A 117.8(8) . . ?
C32A C31A P2A 116.9(8) . . ?
C36A C31A P2A 125.2(8) . . ?
C32A C31A P2B 111.8(8) . . ?
C36A C31A P2B 115.6(8) . . ?
P2A C31A P2B 35.1(4) . . ?
C31A C32A C33A 120.8(10) . . ?
C31A C32A H32A 119.6 . . ?
C33A C32A H32A 119.6 . . ?
C34A C33A C32A 120.0(10) . . ?
C34A C33A H33A 120.0 . . ?
C32A C33A H33A 120.0 . . ?
C35A C34A C33A 119.8(9) . . ?
C35A C34A H34A 120.1 . . ?
C33A C34A H34A 120.1 . . ?
C34A C35A C36A 121.2(9) . . ?
C34A C35A H35A 119.4 . . ?
C36A C35A H35A 119.4 . . ?
C35A C36A C31A 120.3(8) . . ?
C35A C36A H36A 119.8 . . ?
C31A C36A H36A 119.8 . . ?
C1A C2 C3 114.0(3) . . ?
C3 C2 C1 118.7(2) . . ?
C1A C2 C9 112.2(3) . . ?
C3 C2 C9 130.46(19) . . ?
C1 C2 C9 110.6(2) . . ?
C4 C3 C2 119.05(19) . . ?
C4 C3 H3 120.5 . . ?
C2 C3 H3 120.5 . . ?
C3 C4 C5 121.53(19) . . ?
C3 C4 H4 119.2 . . ?
C5 C4 H4 119.2 . . ?
C6A C5 C4 117.2(5) . . ?
C4 C5 C6 120.8(2) . . ?
C4 C5 H5 119.6 . . ?
C6 C5 H5 119.6 . . ?
C10 C9 C2 117.02(18) . . ?
C10 C9 H9 121.5 . . ?
C2 C9 H9 121.5 . . ?
C9 C10 P1 107.68(15) . . ?
C9 C10 P1A 102.94(16) . . ?
C9 C10 Si2 125.91(15) . . ?
P1 C10 Si2 123.79(13) . . ?
P1A C10 Si2 124.25(13) . . ?
C9 C10 P2B 125.3(5) . . ?
P1 C10 P2B 18.5(4) . . ?
P1A C10 P2B 52.5(4) . . ?
Si2 C10 P2B 105.2(5) . . ?
C9 C10 P2C 127.7(5) . . ?
P1 C10 P2C 46.5(5) . . ?
P1A C10 P2C 24.8(5) . . ?
Si2 C10 P2C 101.2(5) . . ?
P2B C10 P2C 43.5(6) . . ?
C11 Si1 C8 112.3(3) . . ?
C11 Si1 C12 111.70(10) . . ?
C8 Si1 C12 107.0(4) . . ?
C11 Si1 C13 107.92(10) . . ?
C8 Si1 C13 109.13(16) . . ?
C12 Si1 C13 108.68(10) . . ?
C11 Si1 C8A 108.1(8) . . ?
C12 Si1 C8A 114.1(9) . . ?
C13 Si1 C8A 106.0(4) . . ?
Si1 C11 H11A 109.5 . . ?
Si1 C11 H11B 109.5 . . ?
H11A C11 H11B 109.5 . . ?
Si1 C11 H11C 109.5 . . ?
H11A C11 H11C 109.5 . . ?
H11B C11 H11C 109.5 . . ?
Si1 C12 H12A 109.5 . . ?
Si1 C12 H12B 109.5 . . ?
H12A C12 H12B 109.5 . . ?
Si1 C12 H12C 109.5 . . ?
H12A C12 H12C 109.5 . . ?
H12B C12 H12C 109.5 . . ?
C14 C13 C18 117.4(2) . . ?
C14 C13 Si1 121.05(18) . . ?
C18 C13 Si1 121.59(17) . . ?
C13 C14 C15 120.8(3) . . ?
C13 C14 H14 119.6 . . ?
C15 C14 H14 119.6 . . ?
C16 C15 C14 120.6(3) . . ?
C16 C15 H15 119.7 . . ?
C14 C15 H15 119.7 . . ?
C17 C16 C15 119.8(2) . . ?
C17 C16 H16 120.1 . . ?
C15 C16 H16 120.1 . . ?
C16 C17 C18 120.2(3) . . ?
C16 C17 H17 119.9 . . ?
C18 C17 H17 119.9 . . ?
C17 C18 C13 121.3(3) . . ?
C17 C18 H18 119.3 . . ?
C13 C18 H18 119.3 . . ?
C21 Si2 C22 110.95(12) . . ?
C21 Si2 C10 108.19(11) . . ?
C22 Si2 C10 109.04(10) . . ?
C21 Si2 C23 111.21(11) . . ?
C22 Si2 C23 109.19(10) . . ?
C10 Si2 C23 108.19(9) . . ?
Si2 C21 H21A 109.5 . . ?
Si2 C21 H21B 109.5 . . ?
H21A C21 H21B 109.5 . . ?
Si2 C21 H21C 109.5 . . ?
H21A C21 H21C 109.5 . . ?
H21B C21 H21C 109.5 . . ?
Si2 C22 H22A 109.5 . . ?
Si2 C22 H22B 109.5 . . ?
H22A C22 H22B 109.5 . . ?
Si2 C22 H22C 109.5 . . ?
H22A C22 H22C 109.5 . . ?
H22B C22 H22C 109.5 . . ?
C24 C23 C28 117.0(2) . . ?
C24 C23 Si2 121.23(15) . . ?
C28 C23 Si2 121.68(17) . . ?
C25 C24 C23 121.8(2) . . ?
C25 C24 H24 119.1 . . ?
C23 C24 H24 119.1 . . ?
C24 C25 C26 119.8(2) . . ?
C24 C25 H25 120.1 . . ?
C26 C25 H25 120.1 . . ?
C27 C26 C25 119.7(2) . . ?
C27 C26 H26 120.1 . . ?
C25 C26 H26 120.1 . . ?
C26 C27 C28 120.2(2) . . ?
C26 C27 H27 119.9 . . ?
C28 C27 H27 119.9 . . ?
C27 C28 C23 121.4(2) . . ?
C27 C28 H28 119.3 . . ?
C23 C28 H28 119.3 . . ?
P2 P1B P1C 98.1(15) . . ?
P1A P1B P1C 91.9(12) . . ?
P2 P1B P2C 55.2(10) . . ?
P1A P1B P2C 38.2(8) . . ?
P1C P1B P2C 92.8(14) . . ?
P2 P1B C8 83.7(10) . . ?
P1C P1B C8 69.8(11) . . ?
P2C P1B C8 133.2(12) . . ?
P1A P1B P2A 91.6(8) . . ?
P1C P1B P2A 27.2(11) . . ?
P2C P1B P2A 76.1(9) . . ?
P1A P1B C8A 154.2(14) . . ?
P1C P1B C8A 62.4(14) . . ?
P2C P1B C8A 135.1(13) . . ?
P2A P1B C8A 65.3(10) . . ?
P2 P1B P1 94.2(10) . . ?
P1C P1B P1 44.1(10) . . ?
P2C P1B P1 56.5(8) . . ?
C8 P1B P1 113.0(8) . . ?
P1A P1B C1A 65.4(7) . . ?
P1C P1B C1A 77.5(12) . . ?
P2C P1B C1A 102.8(10) . . ?
P2A P1B C1A 102.0(8) . . ?
C8A P1B C1A 106.8(10) . . ?
P2 P1B C1 148.3(12) . . ?
P1C P1B C1 59.5(12) . . ?
P2C P1B C1 100.7(10) . . ?
C8 P1B C1 106.0(8) . . ?
P1 P1B C1 54.1(4) . . ?
P1A P1B C7A 139.9(11) . . ?
P1C P1B C7A 75.8(12) . . ?
P2C P1B C7A 168.6(12) . . ?
P2A P1B C7A 93.4(7) . . ?
C8A P1B C7A 39.2(5) . . ?
C1A P1B C7A 74.6(6) . . ?
P2 P1B C7 121.3(11) . . ?
P1C P1B C7 63.3(11) . . ?
P2C P1B C7 155.8(11) . . ?
C8 P1B C7 37.9(4) . . ?
P1 P1B C7 102.9(6) . . ?
C1 P1B C7 71.2(5) . . ?
P1 P2B P1C 58.9(13) . . ?
P2A P2B P1C 31.3(10) . . ?
P1 P2B P2C 77.9(13) . . ?
P2A P2B P2C 86.9(10) . . ?
P1C P2B P2C 84.6(13) . . ?
P2A P2B P1A 87.9(8) . . ?
P1C P2B P1A 69.8(10) . . ?
P2C P2B P1A 31.9(7) . . ?
P1 P2B P2 81.6(11) . . ?
P1C P2B P2 55.4(9) . . ?
P2C P2B P2 36.2(7) . . ?
P1 P2B P1B 57.1(10) . . ?
P2A P2B P1B 52.0(7) . . ?
P1C P2B P1B 39.5(9) . . ?
P2C P2B P1B 45.3(8) . . ?
P1A P2B P1B 35.9(5) . . ?
P2 P2B P1B 25.5(4) . . ?
P1 P2B C10 51.7(9) . . ?
P2A P2B C10 137.9(12) . . ?
P1C P2B C10 109.3(13) . . ?
P2C P2B C10 70.1(9) . . ?
P1A P2B C10 54.1(4) . . ?
P2 P2B C10 100.6(6) . . ?
P1B P2B C10 88.5(7) . . ?
P2A P2B C31A 55.7(6) . . ?
P1C P2B C31A 85.0(11) . . ?
P2C P2B C31A 73.8(9) . . ?
P1A P2B C31A 100.6(7) . . ?
P1B P2B C31A 79.0(7) . . ?
C10 P2B C31A 139.4(7) . . ?
P2A P1C P1B 100(2) . . ?
P1 P1C P1B 88.1(14) . . ?
P2A P1C P2B 55.9(15) . . ?
P1 P1C P2B 28.8(8) . . ?
P1B P1C P2B 96.2(15) . . ?
P2A P1C C8A 92.7(19) . . ?
P1B P1C C8A 68.7(15) . . ?
P2B P1C C8A 143.4(19) . . ?
P1 P1C C8 148.3(16) . . ?
P1B P1C C8 62.5(11) . . ?
P2B P1C C8 136.7(17) . . ?
P1 P1C C1 68.3(10) . . ?
P1B P1C C1 78.0(13) . . ?
P2B P1C C1 97.1(13) . . ?
C8 P1C C1 112.8(13) . . ?
P1 P1C P2 87.2(12) . . ?
P1B P1C P2 31.8(8) . . ?
P2B P1C P2 80.2(12) . . ?
C8 P1C P2 61.8(8) . . ?
C1 P1C P2 107.1(11) . . ?
P2A P1C P1A 97.0(18) . . ?
P1B P1C P1A 41.6(8) . . ?
P2B P1C P1A 61.9(9) . . ?
C8A P1C P1A 110.3(16) . . ?
P1 P1C C7 148.0(17) . . ?
P1B P1C C7 77.6(12) . . ?
P2B P1C C7 173.7(15) . . ?
C8 P1C C7 41.1(5) . . ?
C1 P1C C7 80.7(10) . . ?
P2 P1C C7 94.8(9) . . ?
P2A P1C C1A 149(2) . . ?
P1B P1C C1A 61.8(11) . . ?
P2B P1C C1A 99.7(13) . . ?
C8A P1C C1A 101.4(14) . . ?
P1A P1C C1A 52.6(6) . . ?
P1 P1C C6 108.3(14) . . ?
P1B P1C C6 79.4(13) . . ?
P2B P1C C6 137.0(15) . . ?
C8 P1C C6 79.0(9) . . ?
C1 P1C C6 40.0(6) . . ?
P2 P1C C6 109.8(11) . . ?
C7 P1C C6 41.3(5) . . ?
P1A P2C P1B 55.3(11) . . ?
P2 P2C P1B 38.0(7) . . ?
P1A P2C P2B 83.7(14) . . ?
P2 P2C P2B 94.5(12) . . ?
P1B P2C P2B 86.0(12) . . ?
P2 P2C P1 95.0(11) . . ?
P1B P2C P1 71.9(10) . . ?
P2B P2C P1 25.9(7) . . ?
P1A P2C P2A 85.7(12) . . ?
P1B P2C P2A 55.7(8) . . ?
P2B P2C P2A 38.8(6) . . ?
P1A P2C P1C 64.2(12) . . ?
P2 P2C P1C 57.2(9) . . ?
P1B P2C P1C 40.7(9) . . ?
P2B P2C P1C 45.5(9) . . ?
P1 P2C P1C 37.8(7) . . ?
P2A P2C P1C 21.8(7) . . ?
P2 P2C C31 55.3(7) . . ?
P1B P2C C31 90.1(10) . . ?
P2B P2C C31 80.5(10) . . ?
P1 P2C C31 102.0(9) . . ?
P1C P2C C31 81.0(9) . . ?
P1A P2C C10 53.8(9) . . ?
P2 P2C C10 141.8(13) . . ?
P1B P2C C10 105.3(11) . . ?
P2B P2C C10 66.4(8) . . ?
P1 P2C C10 53.2(5) . . ?
P2A P2C C10 98.8(8) . . ?
P1C P2C C10 88.4(9) . . ?
C31 P2C C10 141.8(9) . . ?

loop_
_geom_bond_atom_site_label_1
_geom_bond_atom_site_label_2
_geom_bond_distance
_geom_bond_site_symmetry_2
_geom_bond_publ_flag
P1 P2B 0.746(18) . ?
P1 P1C 1.32(2) . ?
P1 P2C 1.669(19) . ?
P1 C1 1.798(3) . ?
P1 C10 1.841(2) . ?
P1 P1B 1.901(14) . ?
P1 P2 2.1959(9) . ?
C1 C6 1.385(5) . ?
C1 C2 1.418(4) . ?
C1 P1C 1.80(3) . ?
C1 P1B 2.043(15) . ?
C6 C5 1.432(4) . ?
C6 C7 1.467(5) . ?
C6 P1C 2.14(3) . ?
C6 P1B 2.336(15) . ?
C7 C8 1.343(7) . ?
C7 P1C 2.00(2) . ?
C7 P1B 2.185(15) . ?
C7 H7 0.9500 . ?
C8 P1B 1.690(16) . ?
C8 P1C 1.79(2) . ?
C8 P2 1.853(8) . ?
C8 Si1 1.858(6) . ?
P2 P1B 0.967(15) . ?
P2 P2C 1.289(19) . ?
P2 P1C 1.82(2) . ?
P2 C31 1.840(3) . ?
P2 P2B 2.177(14) . ?
C31 C32 1.391(5) . ?
C31 C36 1.395(5) . ?
C31 P2C 2.239(19) . ?
C32 C33 1.391(5) . ?
C32 H32 0.9600 . ?
C33 C34 1.374(5) . ?
C33 H33 0.9600 . ?
C34 C35 1.383(5) . ?
C34 H34 0.9600 . ?
C35 C36 1.399(5) . ?
C35 H35 0.9600 . ?
C36 H36 0.9600 . ?
P1A P2C 0.971(19) . ?
P1A P1B 1.292(14) . ?
P1A C1A 1.800(7) . ?
P1A P2B 1.826(16) . ?
P1A C10 1.864(3) . ?
P1A P1C 1.94(2) . ?
P1A P2A 2.191(3) . ?
C1A C2 1.384(8) . ?
C1A C6A 1.389(11) . ?
C1A P1B 1.902(17) . ?
C1A P1C 2.11(3) . ?
C6A C5 1.285(12) . ?
C6A C7A 1.487(12) . ?
C6A P1B 2.347(19) . ?
C7A C8A 1.341(14) . ?
C7A P1B 2.115(19) . ?
C7A P1C 2.24(3) . ?
C7A H7A 0.9600 . ?
C8A P1C 1.66(3) . ?
C8A P1B 1.74(3) . ?
C8A P2A 1.875(15) . ?
C8A Si1 1.987(15) . ?
P2A P1C 0.80(3) . ?
P2A P2B 1.281(14) . ?
P2A P1B 1.735(14) . ?
P2A C31A 1.839(8) . ?
P2A P2C 2.040(19) . ?
C31A C32A 1.380(10) . ?
C31A C36A 1.395(11) . ?
C31A P2B 2.226(18) . ?
C32A C33A 1.399(11) . ?
C32A H32A 0.9600 . ?
C33A C34A 1.362(13) . ?
C33A H33A 0.9600 . ?
C34A C35A 1.351(12) . ?
C34A H34A 0.9600 . ?
C35A C36A 1.381(11) . ?
C35A H35A 0.9600 . ?
C36A H36A 0.9600 . ?
C2 C3 1.395(3) . ?
C2 C9 1.448(3) . ?
C3 C4 1.382(3) . ?
C3 H3 0.9500 . ?
C4 C5 1.383(3) . ?
C4 H4 0.9500 . ?
C5 H5 0.9500 . ?
C9 C10 1.360(3) . ?
C9 H9 0.9500 . ?
C10 Si2 1.867(2) . ?
C10 P2B 2.207(16) . ?
C10 P2C 2.266(19) . ?
Si1 C11 1.858(2) . ?
Si1 C12 1.863(2) . ?
Si1 C13 1.883(2) . ?
C11 H11A 0.9800 . ?
C11 H11B 0.9800 . ?
C11 H11C 0.9800 . ?
C12 H12A 0.9800 . ?
C12 H12B 0.9800 . ?
C12 H12C 0.9800 . ?
C13 C14 1.391(3) . ?
C13 C18 1.397(3) . ?
C14 C15 1.397(3) . ?
C14 H14 0.9500 . ?
C15 C16 1.371(5) . ?
C15 H15 0.9500 . ?
C16 C17 1.367(5) . ?
C16 H16 0.9500 . ?
C17 C18 1.392(3) . ?
C17 H17 0.9500 . ?
C18 H18 0.9500 . ?
Si2 C21 1.850(3) . ?
Si2 C22 1.858(2) . ?
Si2 C23 1.876(2) . ?
C21 H21A 0.9800 . ?
C21 H21B 0.9800 . ?
C21 H21C 0.9800 . ?
C22 H22A 0.9800 . ?
C22 H22B 0.9800 . ?
C22 H22C 0.9800 . ?
C23 C24 1.396(3) . ?
C23 C28 1.402(3) . ?
C24 C25 1.382(3) . ?
C24 H24 0.9500 . ?
C25 C26 1.387(3) . ?
C25 H25 0.9500 . ?
C26 C27 1.379(4) . ?
C26 H26 0.9500 . ?
C27 C28 1.383(3) . ?
C27 H27 0.9500 . ?
C28 H28 0.9500 . ?
P1B P1C 1.41(3) . ?
P1B P2C 1.57(2) . ?
P2B P1C 1.55(3) . ?
P2B P2C 1.66(2) . ?

loop_
_geom_torsion_atom_site_label_1
_geom_torsion_atom_site_label_2
_geom_torsion_atom_site_label_3
_geom_torsion_atom_site_label_4
_geom_torsion
_geom_torsion_site_symmetry_1
_geom_torsion_site_symmetry_2
_geom_torsion_site_symmetry_3
_geom_torsion_site_symmetry_4
_geom_torsion_publ_flag
P2B P1 C1 C6 -13(3) . . . . ?
P1C P1 C1 C6 0.5(10) . . . . ?
P2C P1 C1 C6 85.1(8) . . . . ?
C10 P1 C1 C6 164.9(3) . . . . ?
P1B P1 C1 C6 52.4(6) . . . . ?
P2 P1 C1 C6 51.8(3) . . . . ?
P2B P1 C1 C2 168(3) . . . . ?
P1C P1 C1 C2 -178.8(10) . . . . ?
P2C P1 C1 C2 -94.1(7) . . . . ?
C10 P1 C1 C2 -14.4(2) . . . . ?
P1B P1 C1 C2 -126.9(5) . . . . ?
P2 P1 C1 C2 -127.5(2) . . . . ?
P2B P1 C1 P1C -13(3) . . . . ?
P2C P1 C1 P1C 84.6(12) . . . . ?
C10 P1 C1 P1C 164.4(10) . . . . ?
P1B P1 C1 P1C 51.9(11) . . . . ?
P2 P1 C1 P1C 51.3(10) . . . . ?
P2B P1 C1 P1B -65(3) . . . . ?
P1C P1 C1 P1B -51.9(11) . . . . ?
P2C P1 C1 P1B 32.7(8) . . . . ?
C10 P1 C1 P1B 112.5(5) . . . . ?
P2 P1 C1 P1B -0.7(5) . . . . ?
C2 C1 C6 C5 -7.7(5) . . . . ?
P1 C1 C6 C5 173.1(2) . . . . ?
P1C C1 C6 C5 173.4(7) . . . . ?
P1B C1 C6 C5 -143.8(5) . . . . ?
C2 C1 C6 C7 165.7(3) . . . . ?
P1 C1 C6 C7 -13.5(5) . . . . ?
P1C C1 C6 C7 -13.2(8) . . . . ?
P1B C1 C6 C7 29.6(5) . . . . ?
C2 C1 C6 P1C 178.9(8) . . . . ?
P1 C1 C6 P1C -0.3(7) . . . . ?
P1B C1 C6 P1C 42.7(8) . . . . ?
C2 C1 C6 P1B 136.1(5) . . . . ?
P1 C1 C6 P1B -43.1(5) . . . . ?
P1C C1 C6 P1B -42.7(8) . . . . ?
C1 C6 C7 C8 -21.0(8) . . . . ?
C5 C6 C7 C8 151.8(7) . . . . ?
P1C C6 C7 C8 -33.2(9) . . . . ?
P1B C6 C7 C8 7.1(8) . . . . ?
C1 C6 C7 P1C 12.2(7) . . . . ?
C5 C6 C7 P1C -174.9(7) . . . . ?
P1B C6 C7 P1C 40.3(7) . . . . ?
C1 C6 C7 P1B -28.1(5) . . . . ?
C5 C6 C7 P1B 144.7(5) . . . . ?
P1C C6 C7 P1B -40.3(7) . . . . ?
C6 C7 C8 P1B -8.9(10) . . . . ?
P1C C7 C8 P1B -46.1(9) . . . . ?
C6 C7 C8 P1C 37.1(10) . . . . ?
P1B C7 C8 P1C 46.1(9) . . . . ?
C6 C7 C8 P2 -4.7(12) . . . . ?
P1C C7 C8 P2 -41.9(9) . . . . ?
P1B C7 C8 P2 4.2(6) . . . . ?
C6 C7 C8 Si1 -173.0(4) . . . . ?
P1C C7 C8 Si1 149.9(12) . . . . ?
P1B C7 C8 Si1 -164.0(11) . . . . ?
C7 C8 P2 P1B -8.1(11) . . . . ?
P1C C8 P2 P1B -57.1(13) . . . . ?
Si1 C8 P2 P1B 159.8(12) . . . . ?
C7 C8 P2 P2C 34.6(18) . . . . ?
P1B C8 P2 P2C 42.7(18) . . . . ?
P1C C8 P2 P2C -14.4(18) . . . . ?
Si1 C8 P2 P2C -157.5(14) . . . . ?
C7 C8 P2 P1C 49.0(12) . . . . ?
P1B C8 P2 P1C 57.1(13) . . . . ?
Si1 C8 P2 P1C -143.1(12) . . . . ?
C7 C8 P2 C31 144.9(7) . . . . ?
P1B C8 P2 C31 152.9(9) . . . . ?
P1C C8 P2 C31 95.9(9) . . . . ?
Si1 C8 P2 C31 -47.3(7) . . . . ?
C7 C8 P2 P2B 64.2(10) . . . . ?
P1B C8 P2 P2B 72.2(11) . . . . ?
P1C C8 P2 P2B 15.2(10) . . . . ?
Si1 C8 P2 P2B -128.0(7) . . . . ?
C7 C8 P2 P1 45.0(8) . . . . ?
P1B C8 P2 P1 53.1(9) . . . . ?
P1C C8 P2 P1 -4.0(9) . . . . ?
Si1 C8 P2 P1 -147.1(5) . . . . ?
P1B P2 C31 C32 -161.7(18) . . . . ?
P2C P2 C31 C32 -79.5(9) . . . . ?
P1C P2 C31 C32 -165.5(7) . . . . ?
C8 P2 C31 C32 134.3(4) . . . . ?
P2B P2 C31 C32 -128.0(5) . . . . ?
P1 P2 C31 C32 -128.1(2) . . . . ?
P1B P2 C31 C36 15.3(19) . . . . ?
P2C P2 C31 C36 97.5(9) . . . . ?
P1C P2 C31 C36 11.5(7) . . . . ?
C8 P2 C31 C36 -48.7(4) . . . . ?
P2B P2 C31 C36 49.0(5) . . . . ?
P1 P2 C31 C36 48.9(3) . . . . ?
P1B P2 C31 P2C -82(2) . . . . ?
P1C P2 C31 P2C -86.0(11) . . . . ?
C8 P2 C31 P2C -146.2(9) . . . . ?
P2B P2 C31 P2C -48.5(9) . . . . ?
P1 P2 C31 P2C -48.6(8) . . . . ?
C36 C31 C32 C33 -0.3(5) . . . . ?
P2 C31 C32 C33 176.8(3) . . . . ?
P2C C31 C32 C33 140.5(6) . . . . ?
C31 C32 C33 C34 0.9(6) . . . . ?
C32 C33 C34 C35 -0.6(7) . . . . ?
C33 C34 C35 C36 -0.3(6) . . . . ?
C32 C31 C36 C35 -0.6(5) . . . . ?
P2 C31 C36 C35 -177.6(3) . . . . ?
P2C C31 C36 C35 -136.1(6) . . . . ?
C34 C35 C36 C31 0.9(6) . . . . ?
P2C P1A C1A C2 138(3) . . . . ?
P1B P1A C1A C2 171.1(8) . . . . ?
P2B P1A C1A C2 86.7(7) . . . . ?
C10 P1A C1A C2 13.2(5) . . . . ?
P1C P1A C1A C2 122.2(9) . . . . ?
P2A P1A C1A C2 120.5(5) . . . . ?
P2C P1A C1A C6A -35(3) . . . . ?
P1B P1A C1A C6A -1.3(10) . . . . ?
P2B P1A C1A C6A -85.7(10) . . . . ?
C10 P1A C1A C6A -159.2(8) . . . . ?
P1C P1A C1A C6A -50.2(10) . . . . ?
P2A P1A C1A C6A -51.9(8) . . . . ?
P2C P1A C1A P1B -33(3) . . . . ?
P2B P1A C1A P1B -84.5(8) . . . . ?
C10 P1A C1A P1B -157.9(7) . . . . ?
P1C P1A C1A P1B -49.0(9) . . . . ?
P2A P1A C1A P1B -50.6(7) . . . . ?
P2C P1A C1A P1C 16(3) . . . . ?
P1B P1A C1A P1C 49.0(9) . . . . ?
P2B P1A C1A P1C -35.5(8) . . . . ?
C10 P1A C1A P1C -108.9(7) . . . . ?
P2A P1A C1A P1C -1.6(7) . . . . ?
C2 C1A C6A C5 9.9(12) . . . . ?
P1A C1A C6A C5 -178.4(6) . . . . ?
P1B C1A C6A C5 -179.2(8) . . . . ?
P1C C1A C6A C5 140.2(10) . . . . ?
C2 C1A C6A C7A -163.9(7) . . . . ?
P1A C1A C6A C7A 7.7(13) . . . . ?
P1B C1A C6A C7A 6.9(9) . . . . ?
P1C C1A C6A C7A -33.7(10) . . . . ?
C2 C1A C6A P1B -170.8(10) . . . . ?
P1A C1A C6A P1B 0.8(7) . . . . ?
P1C C1A C6A P1B -40.6(7) . . . . ?
C5 C6A C7A C8A -148(2) . . . . ?
C1A C6A C7A C8A 26(2) . . . . ?
P1B C6A C7A C8A 32(2) . . . . ?
C5 C6A C7A P1B 179.8(8) . . . . ?
C1A C6A C7A P1B -6.3(8) . . . . ?
C5 C6A C7A P1C -141.8(10) . . . . ?
C1A C6A C7A P1C 32.1(9) . . . . ?
P1B C6A C7A P1C 38.4(7) . . . . ?
C6A C7A C8A P1C 9(3) . . . . ?
P1B C7A C8A P1C 47.9(10) . . . . ?
C6A C7A C8A P1B -39(2) . . . . ?
P1C C7A C8A P1B -47.9(10) . . . . ?
C6A C7A C8A P2A 8(3) . . . . ?
P1B C7A C8A P2A 47.0(13) . . . . ?
P1C C7A C8A P2A -0.9(11) . . . . ?
C6A C7A C8A Si1 -174.4(10) . . . . ?
P1B C7A C8A Si1 -135(3) . . . . ?
P1C C7A C8A Si1 177(3) . . . . ?
C7A C8A P2A P1C 2(2) . . . . ?
P1B C8A P2A P1C 62.3(19) . . . . ?
Si1 C8A P2A P1C -176(3) . . . . ?
C7A C8A P2A P2B -39(4) . . . . ?
P1C C8A P2A P2B -41(3) . . . . ?
P1B C8A P2A P2B 21(2) . . . . ?
Si1 C8A P2A P2B 143.6(15) . . . . ?
C7A C8A P2A P1B -60(2) . . . . ?
P1C C8A P2A P1B -62.3(19) . . . . ?
Si1 C8A P2A P1B 122(2) . . . . ?
C7A C8A P2A C31A -156(2) . . . . ?
P1C C8A P2A C31A -158.4(18) . . . . ?
P1B C8A P2A C31A -96.1(7) . . . . ?
Si1 C8A P2A C31A 26(2) . . . . ?
C7A C8A P2A P2C -78(2) . . . . ?
P1C C8A P2A P2C -80.1(19) . . . . ?
P1B C8A P2A P2C -17.8(10) . . . . ?
Si1 C8A P2A P2C 104.4(18) . . . . ?
C7A C8A P2A P1A -53(2) . . . . ?
P1C C8A P2A P1A -55.4(18) . . . . ?
P1B C8A P2A P1A 6.9(7) . . . . ?
Si1 C8A P2A P1A 129.0(17) . . . . ?
P1C P2A C31A C32A -175(4) . . . . ?
P2B P2A C31A C32A 90.1(10) . . . . ?
P1B P2A C31A C32A -177.6(8) . . . . ?
C8A P2A C31A C32A -117.8(12) . . . . ?
P2C P2A C31A C32A 143.2(9) . . . . ?
P1A P2A C31A C32A 145.5(7) . . . . ?
P1C P2A C31A C36A 10(4) . . . . ?
P2B P2A C31A C36A -85.2(10) . . . . ?
P1B P2A C31A C36A 7.1(9) . . . . ?
C8A P2A C31A C36A 66.9(12) . . . . ?
P2C P2A C31A C36A -32.1(9) . . . . ?
P1A P2A C31A C36A -29.8(8) . . . . ?
P1C P2A C31A P2B 95(4) . . . . ?
P1B P2A C31A P2B 92.4(8) . . . . ?
C8A P2A C31A P2B 152.2(12) . . . . ?
P2C P2A C31A P2B 53.1(9) . . . . ?
P1A P2A C31A P2B 55.4(7) . . . . ?
C36A C31A C32A C33A -0.1(15) . . . . ?
P2A C31A C32A C33A -175.8(9) . . . . ?
P2B C31A C32A C33A -137.5(10) . . . . ?
C31A C32A C33A C34A -2.6(18) . . . . ?
C32A C33A C34A C35A 5.1(19) . . . . ?
C33A C34A C35A C36A -4.9(18) . . . . ?
C34A C35A C36A C31A 2.1(15) . . . . ?
C32A C31A C36A C35A 0.4(13) . . . . ?
P2A C31A C36A C35A 175.7(7) . . . . ?
P2B C31A C36A C35A 136.2(9) . . . . ?
C6A C1A C2 C3 -25.1(9) . . . . ?
P1A C1A C2 C3 161.6(3) . . . . ?
P1B C1A C2 C3 172.8(12) . . . . ?
P1C C1A C2 C3 -133.4(9) . . . . ?
C6A C1A C2 C9 173.2(6) . . . . ?
P1A C1A C2 C9 0.0(6) . . . . ?
P1B C1A C2 C9 11.2(15) . . . . ?
P1C C1A C2 C9 64.9(10) . . . . ?
C6 C1 C2 C3 13.1(4) . . . . ?
P1 C1 C2 C3 -167.62(18) . . . . ?
P1C C1 C2 C3 -169.5(16) . . . . ?
P1B C1 C2 C3 125.8(6) . . . . ?
C6 C1 C2 C9 -172.0(3) . . . . ?
P1 C1 C2 C9 7.3(3) . . . . ?
P1C C1 C2 C9 5.4(17) . . . . ?
P1B C1 C2 C9 -59.2(6) . . . . ?
C1A C2 C3 C4 20.6(5) . . . . ?
C1 C2 C3 C4 -8.1(3) . . . . ?
C9 C2 C3 C4 178.1(2) . . . . ?
C2 C3 C4 C5 -1.5(3) . . . . ?
C1A C6A C5 C4 10.5(10) . . . . ?
C7A C6A C5 C4 -176.0(6) . . . . ?
C3 C4 C5 C6A -14.7(6) . . . . ?
C3 C4 C5 C6 6.9(4) . . . . ?
C1 C6 C5 C4 -2.2(5) . . . . ?
C7 C6 C5 C4 -175.3(3) . . . . ?
P1B C6 C5 C4 -77.6(9) . . . . ?
C1A C2 C9 C10 -20.5(5) . . . . ?
C3 C2 C9 C10 -178.3(2) . . . . ?
C1 C2 C9 C10 7.5(3) . . . . ?
C2 C9 C10 P1 -17.9(2) . . . . ?
C2 C9 C10 P1A 28.4(2) . . . . ?
C2 C9 C10 Si2 180.00(16) . . . . ?
C2 C9 C10 P2B -24.5(5) . . . . ?
C2 C9 C10 P2C 30.3(7) . . . . ?
P2B P1 C10 C9 -163.0(12) . . . . ?
P1C P1 C10 C9 52(2) . . . . ?
P2C P1 C10 C9 125.6(7) . . . . ?
C1 P1 C10 C9 17.93(19) . . . . ?
P1B P1 C10 C9 83.2(5) . . . . ?
P2 P1 C10 C9 111.17(15) . . . . ?
P2B P1 C10 Si2 -0.4(12) . . . . ?
P1C P1 C10 Si2 -145(2) . . . . ?
P2C P1 C10 Si2 -71.8(7) . . . . ?
C1 P1 C10 Si2 -179.52(16) . . . . ?
P1B P1 C10 Si2 -114.3(5) . . . . ?
P2 P1 C10 Si2 -86.29(14) . . . . ?
P1C P1 C10 P2B -145(3) . . . . ?
P2C P1 C10 P2B -71.4(13) . . . . ?
C1 P1 C10 P2B -179.1(12) . . . . ?
P1B P1 C10 P2B -113.8(13) . . . . ?
P2 P1 C10 P2B -85.9(12) . . . . ?
P2B P1 C10 P2C 71.4(13) . . . . ?
P1C P1 C10 P2C -73(2) . . . . ?
C1 P1 C10 P2C -107.7(7) . . . . ?
P1B P1 C10 P2C -42.4(8) . . . . ?
P2 P1 C10 P2C -14.5(7) . . . . ?
P2C P1A C10 C9 176.5(11) . . . . ?
P1B P1A C10 C9 -77.9(15) . . . . ?
C1A P1A C10 C9 -22.9(3) . . . . ?
P2B P1A C10 C9 -124.8(6) . . . . ?
P1C P1A C10 C9 -90.7(8) . . . . ?
P2A P1A C10 C9 -113.10(16) . . . . ?
P2C P1A C10 Si2 24.3(11) . . . . ?
P1B P1A C10 Si2 129.9(15) . . . . ?
C1A P1A C10 Si2 -175.1(3) . . . . ?
P2B P1A C10 Si2 83.0(6) . . . . ?
P1C P1A C10 Si2 117.1(8) . . . . ?
P2A P1A C10 Si2 94.71(16) . . . . ?
P2C P1A C10 P2B -58.7(13) . . . . ?
P1B P1A C10 P2B 46.9(16) . . . . ?
C1A P1A C10 P2B 101.9(6) . . . . ?
P1C P1A C10 P2B 34.1(10) . . . . ?
P2A P1A C10 P2B 11.7(5) . . . . ?
P1B P1A C10 P2C 105.6(19) . . . . ?
C1A P1A C10 P2C 160.6(12) . . . . ?
P2B P1A C10 P2C 58.7(13) . . . . ?
P1C P1A C10 P2C 92.8(14) . . . . ?
P2A P1A C10 P2C 70.4(11) . . . . ?
C7 C8 Si1 C11 -99.1(7) . . . . ?
P1B C8 Si1 C11 112.1(13) . . . . ?
P1C C8 Si1 C11 12.4(18) . . . . ?
P2 C8 Si1 C11 92.4(6) . . . . ?
C7 C8 Si1 C12 138.0(7) . . . . ?
P1B C8 Si1 C12 -10.9(13) . . . . ?
P1C C8 Si1 C12 -110.5(18) . . . . ?
P2 C8 Si1 C12 -30.6(6) . . . . ?
C7 C8 Si1 C13 20.5(9) . . . . ?
P1B C8 Si1 C13 -128.3(12) . . . . ?
P1C C8 Si1 C13 132.0(17) . . . . ?
P2 C8 Si1 C13 -148.0(4) . . . . ?
C11 Si1 C13 C14 40.8(2) . . . . ?
C8 Si1 C13 C14 -81.5(4) . . . . ?
C12 Si1 C13 C14 162.15(17) . . . . ?
C8A Si1 C13 C14 -74.7(10) . . . . ?
C11 Si1 C13 C18 -139.30(17) . . . . ?
C8 Si1 C13 C18 98.4(4) . . . . ?
C12 Si1 C13 C18 -18.00(19) . . . . ?
C8A Si1 C13 C18 105.1(10) . . . . ?
C18 C13 C14 C15 -0.9(3) . . . . ?
Si1 C13 C14 C15 178.98(18) . . . . ?
C13 C14 C15 C16 0.5(4) . . . . ?
C14 C15 C16 C17 0.2(4) . . . . ?
C15 C16 C17 C18 -0.7(4) . . . . ?
C16 C17 C18 C13 0.3(4) . . . . ?
C14 C13 C18 C17 0.5(3) . . . . ?
Si1 C13 C18 C17 -179.40(17) . . . . ?
C9 C10 Si2 C21 159.7(2) . . . . ?
P1 C10 Si2 C21 0.33(18) . . . . ?
P1A C10 Si2 C21 -54.49(19) . . . . ?
P2B C10 Si2 C21 0.2(4) . . . . ?
P2C C10 Si2 C21 -44.3(5) . . . . ?
C9 C10 Si2 C22 38.9(2) . . . . ?
P1 C10 Si2 C22 -120.45(14) . . . . ?
P1A C10 Si2 C22 -175.26(15) . . . . ?
P2B C10 Si2 C22 -120.6(4) . . . . ?
P2C C10 Si2 C22 -165.1(5) . . . . ?
C9 C10 Si2 C23 -79.7(2) . . . . ?
P1 C10 Si2 C23 120.91(14) . . . . ?
P1A C10 Si2 C23 66.09(17) . . . . ?
P2B C10 Si2 C23 120.8(4) . . . . ?
P2C C10 Si2 C23 76.2(5) . . . . ?
C21 Si2 C23 C24 -139.62(17) . . . . ?
C22 Si2 C23 C24 -16.86(19) . . . . ?
C10 Si2 C23 C24 101.70(17) . . . . ?
C21 Si2 C23 C28 42.8(2) . . . . ?
C22 Si2 C23 C28 165.56(17) . . . . ?
C10 Si2 C23 C28 -75.89(19) . . . . ?
C28 C23 C24 C25 1.3(3) . . . . ?
Si2 C23 C24 C25 -176.37(16) . . . . ?
C23 C24 C25 C26 -1.0(3) . . . . ?
C24 C25 C26 C27 -0.3(3) . . . . ?
C25 C26 C27 C28 1.2(3) . . . . ?
C26 C27 C28 C23 -0.9(3) . . . . ?
C24 C23 C28 C27 -0.4(3) . . . . ?
Si2 C23 C28 C27 177.28(17) . . . . ?
P2C P2 P1B P1C -87.7(14) . . . . ?
C31 P2 P1B P1C -5(3) . . . . ?
C8 P2 P1B P1C 68.5(12) . . . . ?
P2B P2 P1B P1C -38.6(11) . . . . ?
P1 P2 P1B P1C -44.2(10) . . . . ?
P1C P2 P1B P2C 87.7(14) . . . . ?
C31 P2 P1B P2C 82.9(19) . . . . ?
C8 P2 P1B P2C 156.2(10) . . . . ?
P2B P2 P1B P2C 49.2(9) . . . . ?
P1 P2 P1B P2C 43.5(10) . . . . ?
P2C P2 P1B C8 -156.2(10) . . . . ?
P1C P2 P1B C8 -68.5(12) . . . . ?
C31 P2 P1B C8 -73.4(18) . . . . ?
P2B P2 P1B C8 -107.1(7) . . . . ?
P1 P2 P1B C8 -112.7(8) . . . . ?
P2C P2 P1B P1 -43.5(9) . . . . ?
P1C P2 P1B P1 44.2(10) . . . . ?
C31 P2 P1B P1 39(2) . . . . ?
C8 P2 P1B P1 112.7(8) . . . . ?
P2B P2 P1B P1 5.7(5) . . . . ?
P2C P2 P1B C1 -46(2) . . . . ?
P1C P2 P1B C1 41.9(19) . . . . ?
C31 P2 P1B C1 37(4) . . . . ?
C8 P2 P1B C1 110(2) . . . . ?
P2B P2 P1B C1 3(2) . . . . ?
P1 P2 P1B C1 -2.3(17) . . . . ?
P2C P2 P1B C7 -151.4(13) . . . . ?
P1C P2 P1B C7 -63.6(13) . . . . ?
C31 P2 P1B C7 -68(2) . . . . ?
C8 P2 P1B C7 4.9(7) . . . . ?
P2B P2 P1B C7 -102.2(11) . . . . ?
P1 P2 P1B C7 -107.8(12) . . . . ?
P2C P1A P1B P1C 92.1(17) . . . . ?
C1A P1A P1B P1C -75.3(13) . . . . ?
P2B P1A P1B P1C 27.6(13) . . . . ?
C10 P1A P1B P1C -17(2) . . . . ?
P2A P1A P1B P1C 27.2(11) . . . . ?
C1A P1A P1B P2C -167.4(12) . . . . ?
P2B P1A P1B P2C -64.5(12) . . . . ?
C10 P1A P1B P2C -108.9(17) . . . . ?
P1C P1A P1B P2C -92.1(17) . . . . ?
P2A P1A P1B P2C -64.9(12) . . . . ?
P2C P1A P1B P2A 64.9(12) . . . . ?
C1A P1A P1B P2A -102.5(6) . . . . ?
P2B P1A P1B P2A 0.4(7) . . . . ?
C10 P1A P1B P2A -44.0(18) . . . . ?
P1C P1A P1B P2A -27.2(11) . . . . ?
P2C P1A P1B C8A 90(3) . . . . ?
C1A P1A P1B C8A -77(3) . . . . ?
P2B P1A P1B C8A 25(3) . . . . ?
C10 P1A P1B C8A -19(4) . . . . ?
P1C P1A P1B C8A -2(2) . . . . ?
P2A P1A P1B C8A 25(2) . . . . ?
P2C P1A P1B C1A 167.4(12) . . . . ?
P2B P1A P1B C1A 102.9(6) . . . . ?
C10 P1A P1B C1A 58.5(15) . . . . ?
P1C P1A P1B C1A 75.3(13) . . . . ?
P2A P1A P1B C1A 102.5(6) . . . . ?
P2C P1A P1B C7A 162.1(18) . . . . ?
C1A P1A P1B C7A -5.3(12) . . . . ?
P2B P1A P1B C7A 97.6(15) . . . . ?
C10 P1A P1B C7A 53(2) . . . . ?
P1C P1A P1B C7A 70.0(17) . . . . ?
P2A P1A P1B C7A 97.2(15) . . . . ?
C7 C8 P1B P2 173.2(9) . . . . ?
P1C C8 P1B P2 101.0(15) . . . . ?
Si1 C8 P1B P2 -34.3(17) . . . . ?
C7 C8 P1B P1C 72.1(13) . . . . ?
P2 C8 P1B P1C -101.0(15) . . . . ?
Si1 C8 P1B P1C -135.4(15) . . . . ?
C7 C8 P1B P2C 146.2(15) . . . . ?
P1C C8 P1B P2C 74.1(19) . . . . ?
P2 C8 P1B P2C -27.0(12) . . . . ?
Si1 C8 P1B P2C -61(2) . . . . ?
C7 C8 P1B P1 81.2(8) . . . . ?
P1C C8 P1B P1 9.1(12) . . . . ?
P2 C8 P1B P1 -92.0(11) . . . . ?
Si1 C8 P1B P1 -126.3(11) . . . . ?
C7 C8 P1B C1 24.0(8) . . . . ?
P1C C8 P1B C1 -48.2(12) . . . . ?
P2 C8 P1B C1 -149.2(13) . . . . ?
Si1 C8 P1B C1 176.5(8) . . . . ?
P1C C8 P1B C7 -72.1(13) . . . . ?
P2 C8 P1B C7 -173.2(9) . . . . ?
Si1 C8 P1B C7 152.5(16) . . . . ?
P1C P2A P1B P1A 91(2) . . . . ?
P2B P2A P1B P1A -0.6(10) . . . . ?
C31A P2A P1B P1A -90.4(7) . . . . ?
C8A P2A P1B P1A 168.3(12) . . . . ?
P2C P2A P1B P1A -35.2(8) . . . . ?
P2B P2A P1B P1C -92(2) . . . . ?
C31A P2A P1B P1C 178.5(19) . . . . ?
C8A P2A P1B P1C 77(2) . . . . ?
P2C P2A P1B P1C -126(2) . . . . ?
P1A P2A P1B P1C -91(2) . . . . ?
P1C P2A P1B P2C 126(2) . . . . ?
P2B P2A P1B P2C 34.6(11) . . . . ?
C31A P2A P1B P2C -55.2(9) . . . . ?
C8A P2A P1B P2C -156.5(13) . . . . ?
P1A P2A P1B P2C 35.2(8) . . . . ?
P1C P2A P1B C8A -77(2) . . . . ?
P2B P2A P1B C8A -168.9(11) . . . . ?
C31A P2A P1B C8A 101.3(9) . . . . ?
P2C P2A P1B C8A 156.5(13) . . . . ?
P1A P2A P1B C8A -168.3(12) . . . . ?
P1C P2A P1B C1A 25.9(19) . . . . ?
P2B P2A P1B C1A -65.8(10) . . . . ?
C31A P2A P1B C1A -155.6(6) . . . . ?
C8A P2A P1B C1A 103.1(10) . . . . ?
P2C P2A P1B C1A -100.4(11) . . . . ?
P1A P2A P1B C1A -65.2(7) . . . . ?
P1C P2A P1B C7A -49(2) . . . . ?
P2B P2A P1B C7A -140.8(9) . . . . ?
C31A P2A P1B C7A 129.4(6) . . . . ?
C8A P2A P1B C7A 28.1(8) . . . . ?
P2C P2A P1B C7A -175.4(12) . . . . ?
P1A P2A P1B C7A -140.2(11) . . . . ?
C7A C8A P1B P1A 104(3) . . . . ?
P1C C8A P1B P1A 2(3) . . . . ?
P2A C8A P1B P1A -28(3) . . . . ?
Si1 C8A P1B P1A -135(3) . . . . ?
C7A C8A P1B P1C 101.8(19) . . . . ?
P2A C8A P1B P1C -30.2(12) . . . . ?
Si1 C8A P1B P1C -137.3(19) . . . . ?
C7A C8A P1B P2C 165.2(17) . . . . ?
P1C C8A P1B P2C 63(2) . . . . ?
P2A C8A P1B P2C 33.3(18) . . . . ?
Si1 C8A P1B P2C -74(3) . . . . ?
C7A C8A P1B P2A 131.9(16) . . . . ?
P1C C8A P1B P2A 30.2(12) . . . . ?
Si1 C8A P1B P2A -107.2(14) . . . . ?
C7A C8A P1B C1A 36.2(16) . . . . ?
P1C C8A P1B C1A -65.6(14) . . . . ?
P2A C8A P1B C1A -95.8(8) . . . . ?
Si1 C8A P1B C1A 157.1(12) . . . . ?
P1C C8A P1B C7A -101.8(19) . . . . ?
P2A C8A P1B C7A -131.9(16) . . . . ?
Si1 C8A P1B C7A 121(3) . . . . ?
P2C P1 P2B P1C -91.0(12) . . . . ?
C1 P1 P2B P1C 12(3) . . . . ?
C10 P1 P2B P1C -165.2(10) . . . . ?
P1B P1 P2B P1C -47.0(11) . . . . ?
P2 P1 P2B P1C -54.5(10) . . . . ?
P1C P1 P2B P2C 91.0(12) . . . . ?
C1 P1 P2B P2C 103(3) . . . . ?
C10 P1 P2B P2C -74.1(9) . . . . ?
P1B P1 P2B P2C 44.1(9) . . . . ?
P2 P1 P2B P2C 36.6(7) . . . . ?
P1C P1 P2B P2 54.5(10) . . . . ?
P2C P1 P2B P2 -36.6(7) . . . . ?
C1 P1 P2B P2 67(3) . . . . ?
C10 P1 P2B P2 -110.7(4) . . . . ?
P1B P1 P2B P2 7.5(7) . . . . ?
P1C P1 P2B P1B 47.0(11) . . . . ?
P2C P1 P2B P1B -44.1(9) . . . . ?
C1 P1 P2B P1B 59(3) . . . . ?
C10 P1 P2B P1B -118.2(7) . . . . ?
P2 P1 P2B P1B -7.5(7) . . . . ?
P1C P1 P2B C10 165.2(10) . . . . ?
P2C P1 P2B C10 74.1(9) . . . . ?
C1 P1 P2B C10 177(3) . . . . ?
P1B P1 P2B C10 118.2(7) . . . . ?
P2 P1 P2B C10 110.7(4) . . . . ?
P1B P2A P2B P1C 53.3(16) . . . . ?
C31A P2A P2B P1C 157.2(16) . . . . ?
C8A P2A P2B P1C 35(2) . . . . ?
P2C P2A P2B P1C 84.8(18) . . . . ?
P1A P2A P2B P1C 52.8(16) . . . . ?
P1C P2A P2B P2C -84.8(18) . . . . ?
P1B P2A P2B P2C -31.5(10) . . . . ?
C31A P2A P2B P2C 72.5(10) . . . . ?
C8A P2A P2B P2C -49(2) . . . . ?
P1A P2A P2B P2C -31.9(7) . . . . ?
P1C P2A P2B P1A -52.8(16) . . . . ?
P1B P2A P2B P1A 0.4(7) . . . . ?
C31A P2A P2B P1A 104.4(6) . . . . ?
C8A P2A P2B P1A -18(2) . . . . ?
P2C P2A P2B P1A 31.9(7) . . . . ?
P1C P2A P2B P1B -53.3(16) . . . . ?
C31A P2A P2B P1B 103.9(6) . . . . ?
C8A P2A P2B P1B -18(2) . . . . ?
P2C P2A P2B P1B 31.5(10) . . . . ?
P1A P2A P2B P1B -0.4(7) . . . . ?
P1C P2A P2B C10 -29(2) . . . . ?
P1B P2A P2B C10 24.0(15) . . . . ?
C31A P2A P2B C10 127.9(14) . . . . ?
C8A P2A P2B C10 6(3) . . . . ?
P2C P2A P2B C10 55.5(13) . . . . ?
P1A P2A P2B C10 23.6(9) . . . . ?
P1C P2A P2B C31A -157.2(16) . . . . ?
P1B P2A P2B C31A -103.9(6) . . . . ?
C8A P2A P2B C31A -122(2) . . . . ?
P2C P2A P2B C31A -72.5(10) . . . . ?
P1A P2A P2B C31A -104.4(6) . . . . ?
P2C P1A P2B P2A -87.6(14) . . . . ?
P1B P1A P2B P2A -0.6(10) . . . . ?
C1A P1A P2B P2A 72.5(8) . . . . ?
C10 P1A P2B P2A 160.6(9) . . . . ?
P1C P1A P2B P2A 26.2(10) . . . . ?
P2C P1A P2B P1C -113.8(16) . . . . ?
P1B P1A P2B P1C -26.8(12) . . . . ?
C1A P1A P2B P1C 46.3(11) . . . . ?
C10 P1A P2B P1C 134.5(11) . . . . ?
P2A P1A P2B P1C -26.2(10) . . . . ?
P1B P1A P2B P2C 87.0(14) . . . . ?
C1A P1A P2B P2C 160.1(13) . . . . ?
C10 P1A P2B P2C -111.8(13) . . . . ?
P1C P1A P2B P2C 113.8(16) . . . . ?
P2A P1A P2B P2C 87.6(14) . . . . ?
P2C P1A P2B P1B -87.0(14) . . . . ?
C1A P1A P2B P1B 73.1(7) . . . . ?
C10 P1A P2B P1B 161.2(7) . . . . ?
P1C P1A P2B P1B 26.8(12) . . . . ?
P2A P1A P2B P1B 0.6(10) . . . . ?
P2C P1A P2B C10 111.8(13) . . . . ?
P1B P1A P2B C10 -161.2(7) . . . . ?
C1A P1A P2B C10 -88.2(3) . . . . ?
P1C P1A P2B C10 -134.5(11) . . . . ?
P2A P1A P2B C10 -160.6(9) . . . . ?
P2C P1A P2B C31A -33.1(13) . . . . ?
P1B P1A P2B C31A 53.9(8) . . . . ?
C1A P1A P2B C31A 127.0(6) . . . . ?
C10 P1A P2B C31A -144.9(7) . . . . ?
P1C P1A P2B C31A 80.6(11) . . . . ?
P2A P1A P2B C31A 54.5(6) . . . . ?
P2B P2A P1C P1B 91.0(14) . . . . ?
C31A P2A P1C P1B -4(5) . . . . ?
C8A P2A P1C P1B -68.8(17) . . . . ?
P2C P2A P1C P1B 37.0(13) . . . . ?
P1A P2A P1C P1B 42.0(10) . . . . ?
P1B P2A P1C P2B -91.0(14) . . . . ?
C31A P2A P1C P2B -95(4) . . . . ?
C8A P2A P1C P2B -159.8(15) . . . . ?
P2C P2A P1C P2B -54.0(8) . . . . ?
P1A P2A P1C P2B -49.0(11) . . . . ?
P2B P2A P1C C8A 159.8(15) . . . . ?
P1B P2A P1C C8A 68.8(17) . . . . ?
C31A P2A P1C C8A 65(4) . . . . ?
P2C P2A P1C C8A 105.8(15) . . . . ?
P1A P2A P1C C8A 110.9(17) . . . . ?
P2B P2A P1C P1A 49.0(11) . . . . ?
P1B P2A P1C P1A -42.0(10) . . . . ?
C31A P2A P1C P1A -46(4) . . . . ?
C8A P2A P1C P1A -110.9(17) . . . . ?
P2C P2A P1C P1A -5.0(9) . . . . ?
P2B P2A P1C C1A 42(4) . . . . ?
P1B P2A P1C C1A -49(3) . . . . ?
C31A P2A P1C C1A -53(7) . . . . ?
C8A P2A P1C C1A -118(4) . . . . ?
P2C P2A P1C C1A -12(4) . . . . ?
P1A P2A P1C C1A -7(3) . . . . ?
P2B P1 P1C P1B -106.5(16) . . . . ?
P2C P1 P1C P1B -30.3(14) . . . . ?
C1 P1 P1C P1B 77.8(12) . . . . ?
C10 P1 P1C P1B 41(3) . . . . ?
P2 P1 P1C P1B -31.8(8) . . . . ?
P2C P1 P1C P2B 76.3(13) . . . . ?
C1 P1 P1C P2B -175.6(12) . . . . ?
C10 P1 P1C P2B 147(2) . . . . ?
P1B P1 P1C P2B 106.5(16) . . . . ?
P2 P1 P1C P2B 74.8(13) . . . . ?
P2B P1 P1C C8 -86(4) . . . . ?
P2C P1 P1C C8 -10(3) . . . . ?
C1 P1 P1C C8 99(3) . . . . ?
C10 P1 P1C C8 61(5) . . . . ?
P1B P1 P1C C8 21(3) . . . . ?
P2 P1 P1C C8 -11(3) . . . . ?
P2B P1 P1C C1 175.6(12) . . . . ?
P2C P1 P1C C1 -108.1(8) . . . . ?
C10 P1 P1C C1 -37(2) . . . . ?
P1B P1 P1C C1 -77.8(12) . . . . ?
P2 P1 P1C C1 -109.6(9) . . . . ?
P2B P1 P1C P2 -74.8(13) . . . . ?
P2C P1 P1C P2 1.5(10) . . . . ?
C1 P1 P1C P2 109.6(9) . . . . ?
C10 P1 P1C P2 72(3) . . . . ?
P1B P1 P1C P2 31.8(8) . . . . ?
P2B P1 P1C C7 -169(3) . . . . ?
P2C P1 P1C C7 -93(3) . . . . ?
C1 P1 P1C C7 15(2) . . . . ?
C10 P1 P1C C7 -22(5) . . . . ?
P1B P1 P1C C7 -63(2) . . . . ?
P2 P1 P1C C7 -94(3) . . . . ?
P2B P1 P1C C6 175.3(14) . . . . ?
P2C P1 P1C C6 -108.4(11) . . . . ?
C1 P1 P1C C6 -0.3(6) . . . . ?
C10 P1 P1C C6 -37(3) . . . . ?
P1B P1 P1C C6 -78.1(14) . . . . ?
P2 P1 P1C C6 -109.9(13) . . . . ?
P1A P1B P1C P2A -89.8(18) . . . . ?
P2C P1B P1C P2A -52(2) . . . . ?
C8A P1B P1C P2A 89.2(19) . . . . ?
C1A P1B P1C P2A -154.1(19) . . . . ?
C7A P1B P1C P2A 128.8(19) . . . . ?
P2 P1B P1C P1 87.7(14) . . . . ?
P2C P1B P1C P1 32.5(14) . . . . ?
C8 P1B P1C P1 167.9(15) . . . . ?
C1 P1B P1C P1 -68.2(10) . . . . ?
C7 P1B P1C P1 -151.2(16) . . . . ?
P2 P1B P1C P2B 60.0(16) . . . . ?
P1A P1B P1C P2B -33.4(14) . . . . ?
P2C P1B P1C P2B 4.8(15) . . . . ?
C8 P1B P1C P2B 140.2(15) . . . . ?
P2A P1B P1C P2B 56.4(16) . . . . ?
C8A P1B P1C P2B 145.6(17) . . . . ?
P1 P1B P1C P2B -27.7(8) . . . . ?
C1A P1B P1C P2B -97.7(13) . . . . ?
C1 P1B P1C P2B -95.9(13) . . . . ?
C7A P1B P1C P2B -174.8(15) . . . . ?
C7 P1B P1C P2B -178.9(16) . . . . ?
P1A P1B P1C C8A -179.0(12) . . . . ?
P2C P1B P1C C8A -140.8(13) . . . . ?
P2A P1B P1C C8A -89.2(19) . . . . ?
C1A P1B P1C C8A 116.7(10) . . . . ?
C7A P1B P1C C8A 39.7(7) . . . . ?
P2 P1B P1C C8 -80.2(11) . . . . ?
P2C P1B P1C C8 -135.4(11) . . . . ?
P1 P1B P1C C8 -167.9(15) . . . . ?
C1 P1B P1C C8 123.8(9) . . . . ?
C7 P1B P1C C8 40.9(4) . . . . ?
P2 P1B P1C C1 156.0(11) . . . . ?
P2C P1B P1C C1 100.8(11) . . . . ?
C8 P1B P1C C1 -123.8(9) . . . . ?
P1 P1B P1C C1 68.2(10) . . . . ?
C7 P1B P1C C1 -82.9(8) . . . . ?
P2C P1B P1C P2 -55.2(10) . . . . ?
C8 P1B P1C P2 80.2(11) . . . . ?
P1 P1B P1C P2 -87.7(14) . . . . ?
C1 P1B P1C P2 -156.0(11) . . . . ?
C7 P1B P1C P2 121.1(11) . . . . ?
P2C P1B P1C P1A 38.2(8) . . . . ?
P2A P1B P1C P1A 89.8(18) . . . . ?
C8A P1B P1C P1A 179.0(12) . . . . ?
C1A P1B P1C P1A -64.3(7) . . . . ?
C7A P1B P1C P1A -141.4(10) . . . . ?
P2 P1B P1C C7 -121.1(11) . . . . ?
P2C P1B P1C C7 -176.3(11) . . . . ?
C8 P1B P1C C7 -40.9(4) . . . . ?
P1 P1B P1C C7 151.2(16) . . . . ?
C1 P1B P1C C7 82.9(8) . . . . ?
P1A P1B P1C C1A 64.3(7) . . . . ?
P2C P1B P1C C1A 102.5(10) . . . . ?
P2A P1B P1C C1A 154.1(19) . . . . ?
C8A P1B P1C C1A -116.7(10) . . . . ?
C7A P1B P1C C1A -77.1(6) . . . . ?
P2 P1B P1C C6 -163.3(11) . . . . ?
P2C P1B P1C C6 141.5(10) . . . . ?
C8 P1B P1C C6 -83.1(6) . . . . ?
P1 P1B P1C C6 109.0(13) . . . . ?
C1 P1B P1C C6 40.8(4) . . . . ?
C7 P1B P1C C6 -42.2(4) . . . . ?
P2C P2B P1C P2A 92.9(16) . . . . ?
P1A P2B P1C P2A 121.9(16) . . . . ?
P1B P2B P1C P2A 97.4(19) . . . . ?
C10 P2B P1C P2A 159.7(14) . . . . ?
C31A P2B P1C P2A 18.7(13) . . . . ?
P2C P2B P1C P1 -79.1(13) . . . . ?
P2 P2B P1C P1 -102.1(13) . . . . ?
P1B P2B P1C P1 -74.5(16) . . . . ?
C10 P2B P1C P1 -12.3(9) . . . . ?
P1 P2B P1C P1B 74.5(16) . . . . ?
P2A P2B P1C P1B -97.4(19) . . . . ?
P2C P2B P1C P1B -4.6(15) . . . . ?
P1A P2B P1C P1B 24.5(11) . . . . ?
P2 P2B P1C P1B -27.6(9) . . . . ?
C10 P2B P1C P1B 62.2(15) . . . . ?
C31A P2B P1C P1B -78.7(13) . . . . ?
P2A P2B P1C C8A -35(3) . . . . ?
P2C P2B P1C C8A 58(3) . . . . ?
P1A P2B P1C C8A 87(3) . . . . ?
P1B P2B P1C C8A 62(3) . . . . ?
C10 P2B P1C C8A 124(3) . . . . ?
C31A P2B P1C C8A -17(3) . . . . ?
P1 P2B P1C C8 130(2) . . . . ?
P2C P2B P1C C8 51(2) . . . . ?
P2 P2B P1C C8 28.2(17) . . . . ?
P1B P2B P1C C8 55.8(18) . . . . ?
C10 P2B P1C C8 118(2) . . . . ?
P1 P2B P1C C1 -4.1(11) . . . . ?
P2C P2B P1C C1 -83.2(12) . . . . ?
P2 P2B P1C C1 -106.2(11) . . . . ?
P1B P2B P1C C1 -78.6(14) . . . . ?
C10 P2B P1C C1 -16.4(12) . . . . ?
P1 P2B P1C P2 102.1(13) . . . . ?
P2C P2B P1C P2 23.0(10) . . . . ?
P1B P2B P1C P2 27.6(9) . . . . ?
C10 P2B P1C P2 89.8(9) . . . . ?
P2A P2B P1C P1A -121.9(16) . . . . ?
P2C P2B P1C P1A -29.0(8) . . . . ?
P1B P2B P1C P1A -24.5(11) . . . . ?
C10 P2B P1C P1A 37.7(7) . . . . ?
C31A P2B P1C P1A -103.2(7) . . . . ?
P2A P2B P1C C1A -160(2) . . . . ?
P2C P2B P1C C1A -66.9(12) . . . . ?
P1A P2B P1C C1A -37.8(7) . . . . ?
P1B P2B P1C C1A -62.3(12) . . . . ?
C10 P2B P1C C1A -0.1(13) . . . . ?
C31A P2B P1C C1A -141.1(9) . . . . ?
P1 P2B P1C C6 -7(2) . . . . ?
P2C P2B P1C C6 -86(2) . . . . ?
P2 P2B P1C C6 -109(2) . . . . ?
P1B P2B P1C C6 -81(2) . . . . ?
C10 P2B P1C C6 -19(2) . . . . ?
C7A C8A P1C P2A -178(2) . . . . ?
P1B C8A P1C P2A -99(2) . . . . ?
Si1 C8A P1C P2A 7(4) . . . . ?
C7A C8A P1C P1B -78.9(19) . . . . ?
P2A C8A P1C P1B 99(2) . . . . ?
Si1 C8A P1C P1B 106(4) . . . . ?
C7A C8A P1C P2B -150(3) . . . . ?
P1B C8A P1C P2B -71(3) . . . . ?
P2A C8A P1C P2B 29(2) . . . . ?
Si1 C8A P1C P2B 36(6) . . . . ?
C7A C8A P1C P1A -80(2) . . . . ?
P1B C8A P1C P1A -0.7(8) . . . . ?
P2A C8A P1C P1A 99(2) . . . . ?
Si1 C8A P1C P1A 106(4) . . . . ?
C7A C8A P1C C1A -26(2) . . . . ?
P1B C8A P1C C1A 53.4(10) . . . . ?
P2A C8A P1C C1A 153(2) . . . . ?
Si1 C8A P1C C1A 160(3) . . . . ?
C7 C8 P1C P1 -127(4) . . . . ?
P1B C8 P1C P1 -23(3) . . . . ?
P2 C8 P1C P1 13(3) . . . . ?
Si1 C8 P1C P1 111(3) . . . . ?
C7 C8 P1C P1B -103.3(12) . . . . ?
P2 C8 P1C P1B 36.0(8) . . . . ?
Si1 C8 P1C P1B 134.9(16) . . . . ?
C7 C8 P1C P2B -171(2) . . . . ?
P1B C8 P1C P2B -68(2) . . . . ?
P2 C8 P1C P2B -31.9(19) . . . . ?
Si1 C8 P1C P2B 67(3) . . . . ?
C7 C8 P1C C1 -41.5(11) . . . . ?
P1B C8 P1C C1 61.8(12) . . . . ?
P2 C8 P1C C1 97.8(12) . . . . ?
Si1 C8 P1C C1 -163.3(10) . . . . ?
C7 C8 P1C P2 -139.4(8) . . . . ?
P1B C8 P1C P2 -36.0(8) . . . . ?
Si1 C8 P1C P2 98.8(15) . . . . ?
P1B C8 P1C C7 103.3(12) . . . . ?
P2 C8 P1C C7 139.4(8) . . . . ?
Si1 C8 P1C C7 -121.8(19) . . . . ?
C7 C8 P1C C6 -19.7(5) . . . . ?
P1B C8 P1C C6 83.6(11) . . . . ?
P2 C8 P1C C6 119.7(8) . . . . ?
Si1 C8 P1C C6 -141.5(15) . . . . ?
C6 C1 P1C P1 -179.6(8) . . . . ?
C2 C1 P1C P1 3(2) . . . . ?
P1B C1 P1C P1 92.7(13) . . . . ?
C6 C1 P1C P1B 87.7(10) . . . . ?
C2 C1 P1C P1B -90.1(18) . . . . ?
P1 C1 P1C P1B -92.7(13) . . . . ?
C6 C1 P1C P2B -177.5(11) . . . . ?
C2 C1 P1C P2B 5(2) . . . . ?
P1 C1 P1C P2B 2.1(6) . . . . ?
P1B C1 P1C P2B 94.9(15) . . . . ?
C6 C1 P1C C8 34.7(11) . . . . ?
C2 C1 P1C C8 -143.1(11) . . . . ?
P1 C1 P1C C8 -145.7(18) . . . . ?
P1B C1 P1C C8 -53.0(11) . . . . ?
C6 C1 P1C P2 100.6(10) . . . . ?
C2 C1 P1C P2 -77.2(19) . . . . ?
P1 C1 P1C P2 -79.8(11) . . . . ?
P1B C1 P1C P2 13.0(6) . . . . ?
C6 C1 P1C C7 8.5(5) . . . . ?
C2 C1 P1C C7 -169.3(11) . . . . ?
P1 C1 P1C C7 -171.9(12) . . . . ?
P1B C1 P1C C7 -79.2(10) . . . . ?
C2 C1 P1C C6 -177.8(15) . . . . ?
P1 C1 P1C C6 179.6(8) . . . . ?
P1B C1 P1C C6 -87.7(10) . . . . ?
P1B P2 P1C P1 -90.9(16) . . . . ?
P2C P2 P1C P1 -1.9(13) . . . . ?
C31 P2 P1C P1 86.8(11) . . . . ?
C8 P2 P1C P1 -173.4(16) . . . . ?
P2B P2 P1C P1 28.2(8) . . . . ?
P2C P2 P1C P1B 89.0(15) . . . . ?
C31 P2 P1C P1B 177.7(12) . . . . ?
C8 P2 P1C P1B -82.5(13) . . . . ?
P2B P2 P1C P1B 119.1(17) . . . . ?
P1 P2 P1C P1B 90.9(16) . . . . ?
P1B P2 P1C P2B -119.1(17) . . . . ?
P2C P2 P1C P2B -30.1(13) . . . . ?
C31 P2 P1C P2B 58.6(11) . . . . ?
C8 P2 P1C P2B 158.4(14) . . . . ?
P1 P2 P1C P2B -28.2(8) . . . . ?
P1B P2 P1C C8 82.5(13) . . . . ?
P2C P2 P1C C8 171.5(10) . . . . ?
C31 P2 P1C C8 -99.8(6) . . . . ?
P2B P2 P1C C8 -158.4(14) . . . . ?
P1 P2 P1C C8 173.4(16) . . . . ?
P1B P2 P1C C1 -24.6(12) . . . . ?
P2C P2 P1C C1 64.4(13) . . . . ?
C31 P2 P1C C1 153.1(8) . . . . ?
C8 P2 P1C C1 -107.1(13) . . . . ?
P2B P2 P1C C1 94.5(13) . . . . ?
P1 P2 P1C C1 66.3(10) . . . . ?
P1B P2 P1C C7 57.1(13) . . . . ?
P2C P2 P1C C7 146.1(12) . . . . ?
C31 P2 P1C C7 -125.2(7) . . . . ?
C8 P2 P1C C7 -25.4(5) . . . . ?
P2B P2 P1C C7 176.2(16) . . . . ?
P1 P2 P1C C7 148.0(18) . . . . ?
P1B P2 P1C C6 17.5(12) . . . . ?
P2C P2 P1C C6 106.5(12) . . . . ?
C31 P2 P1C C6 -164.8(7) . . . . ?
C8 P2 P1C C6 -65.0(8) . . . . ?
P2B P2 P1C C6 136.6(16) . . . . ?
P1 P2 P1C C6 108.4(16) . . . . ?
C1A P1A P2C P1B 32(3) . . . . ?
P2B P1A P2C P1B 89.5(10) . . . . ?
C10 P1A P2C P1B 154.8(7) . . . . ?
P1C P1A P2C P1B 46.5(9) . . . . ?
P2A P1A P2C P1B 50.6(8) . . . . ?
P1B P1A P2C P2B -89.5(10) . . . . ?
C1A P1A P2C P2B -58(3) . . . . ?
C10 P1A P2C P2B 65.3(8) . . . . ?
P1C P1A P2C P2B -43.1(9) . . . . ?
P2A P1A P2C P2B -39.0(6) . . . . ?
P1B P1A P2C P2A -50.6(7) . . . . ?
C1A P1A P2C P2A -19(3) . . . . ?
P2B P1A P2C P2A 39.0(6) . . . . ?
C10 P1A P2C P2A 104.2(5) . . . . ?
P1C P1A P2C P2A -4.1(8) . . . . ?
P1B P1A P2C P1C -46.5(9) . . . . ?
C1A P1A P2C P1C -14(3) . . . . ?
P2B P1A P2C P1C 43.1(9) . . . . ?
C10 P1A P2C P1C 108.4(7) . . . . ?
P2A P1A P2C P1C 4.1(8) . . . . ?
P1B P1A P2C C10 -154.8(7) . . . . ?
C1A P1A P2C C10 -123(3) . . . . ?
P2B P1A P2C C10 -65.3(8) . . . . ?
P1C P1A P2C C10 -108.4(7) . . . . ?
P2A P1A P2C C10 -104.2(5) . . . . ?
P1C P2 P2C P1B -50.2(12) . . . . ?
C31 P2 P2C P1B -152.9(9) . . . . ?
C8 P2 P2C P1B -38.0(15) . . . . ?
P2B P2 P2C P1B -77.8(13) . . . . ?
P1 P2 P2C P1B -51.8(11) . . . . ?
P1B P2 P2C P2B 77.8(13) . . . . ?
P1C P2 P2C P2B 27.5(12) . . . . ?
C31 P2 P2C P2B -75.1(10) . . . . ?
C8 P2 P2C P2B 39.8(19) . . . . ?
P1 P2 P2C P2B 26.0(7) . . . . ?
P1B P2 P2C P1 51.8(11) . . . . ?
P1C P2 P2C P1 1.5(10) . . . . ?
C31 P2 P2C P1 -101.1(7) . . . . ?
C8 P2 P2C P1 13.8(19) . . . . ?
P2B P2 P2C P1 -26.0(7) . . . . ?
P1B P2 P2C P1C 50.2(12) . . . . ?
C31 P2 P2C P1C -102.7(8) . . . . ?
C8 P2 P2C P1C 12.2(15) . . . . ?
P2B P2 P2C P1C -27.5(12) . . . . ?
P1 P2 P2C P1C -1.5(10) . . . . ?
P1B P2 P2C C31 152.9(9) . . . . ?
P1C P2 P2C C31 102.7(8) . . . . ?
C8 P2 P2C C31 114.9(12) . . . . ?
P2B P2 P2C C31 75.1(10) . . . . ?
P1 P2 P2C C31 101.1(7) . . . . ?
P1B P2 P2C C10 21(2) . . . . ?
P1C P2 P2C C10 -29.1(19) . . . . ?
C31 P2 P2C C10 -131.7(18) . . . . ?
C8 P2 P2C C10 -17(3) . . . . ?
P2B P2 P2C C10 -56.6(17) . . . . ?
P1 P2 P2C C10 -30.6(13) . . . . ?
P1C P1B P2C P1A -89.5(15) . . . . ?
P2A P1B P2C P1A -111.1(11) . . . . ?
C8A P1B P2C P1A -142(2) . . . . ?
C1A P1B P2C P1A -11.7(11) . . . . ?
C7A P1B P2C P1A -87(6) . . . . ?
P1C P1B P2C P2 98.0(15) . . . . ?
C8 P1B P2C P2 33.3(14) . . . . ?
P1 P1B P2C P2 124.6(11) . . . . ?
C1 P1B P2C P2 157.5(12) . . . . ?
C7 P1B P2C P2 90(3) . . . . ?
P2 P1B P2C P2B -102.4(12) . . . . ?
P1A P1B P2C P2B 85.0(12) . . . . ?
P1C P1B P2C P2B -4.5(14) . . . . ?
C8 P1B P2C P2B -69.1(17) . . . . ?
P2A P1B P2C P2B -26.1(8) . . . . ?
C8A P1B P2C P2B -57(2) . . . . ?
P1 P1B P2C P2B 22.2(6) . . . . ?
C1A P1B P2C P2B 73.3(11) . . . . ?
C1 P1B P2C P2B 55.1(10) . . . . ?
C7A P1B P2C P2B -2(6) . . . . ?
C7 P1B P2C P2B -13(3) . . . . ?
P2 P1B P2C P1 -124.6(11) . . . . ?
P1C P1B P2C P1 -26.7(12) . . . . ?
C8 P1B P2C P1 -91.3(15) . . . . ?
C1 P1B P2C P1 32.9(7) . . . . ?
C7 P1B P2C P1 -35(3) . . . . ?
P1A P1B P2C P2A 111.1(11) . . . . ?
P1C P1B P2C P2A 21.6(10) . . . . ?
C8A P1B P2C P2A -30.9(18) . . . . ?
C1A P1B P2C P2A 99.4(8) . . . . ?
C7A P1B P2C P2A 24(6) . . . . ?
P2 P1B P2C P1C -98.0(15) . . . . ?
P1A P1B P2C P1C 89.5(15) . . . . ?
C8 P1B P2C P1C -64.6(17) . . . . ?
P2A P1B P2C P1C -21.6(10) . . . . ?
C8A P1B P2C P1C -53(2) . . . . ?
P1 P1B P2C P1C 26.7(12) . . . . ?
C1A P1B P2C P1C 77.8(13) . . . . ?
C1 P1B P2C P1C 59.5(11) . . . . ?
C7A P1B P2C P1C 2(6) . . . . ?
C7 P1B P2C P1C -8(2) . . . . ?
P2 P1B P2C C31 -22.0(7) . . . . ?
P1C P1B P2C C31 76.0(13) . . . . ?
C8 P1B P2C C31 11.3(17) . . . . ?
P1 P1B P2C C31 102.6(8) . . . . ?
C1 P1B P2C C31 135.5(7) . . . . ?
C7 P1B P2C C31 68(3) . . . . ?
P2 P1B P2C C10 -166.6(13) . . . . ?
P1A P1B P2C C10 20.8(6) . . . . ?
P1C P1B P2C C10 -68.7(14) . . . . ?
C8 P1B P2C C10 -133.3(13) . . . . ?
P2A P1B P2C C10 -90.3(8) . . . . ?
C8A P1B P2C C10 -121.2(19) . . . . ?
P1 P1B P2C C10 -42.0(6) . . . . ?
C1A P1B P2C C10 9.1(11) . . . . ?
C1 P1B P2C C10 -9.1(10) . . . . ?
C7A P1B P2C C10 -67(6) . . . . ?
C7 P1B P2C C10 -77(3) . . . . ?
P2A P2B P2C P1A 90.9(13) . . . . ?
P1C P2B P2C P1A 59.6(15) . . . . ?
P1B P2B P2C P1A 55.5(10) . . . . ?
C10 P2B P2C P1A -53.1(10) . . . . ?
C31A P2B P2C P1A 146.0(13) . . . . ?
P1 P2B P2C P2 -92.4(14) . . . . ?
P1C P2B P2C P2 -33.0(14) . . . . ?
P1B P2B P2C P2 -37.1(8) . . . . ?
C10 P2B P2C P2 -145.7(11) . . . . ?
P1 P2B P2C P1B -55.2(13) . . . . ?
P2A P2B P2C P1B 35.4(11) . . . . ?
P1C P2B P2C P1B 4.1(13) . . . . ?
P1A P2B P2C P1B -55.5(10) . . . . ?
P2 P2B P2C P1B 37.1(8) . . . . ?
C10 P2B P2C P1B -108.6(10) . . . . ?
C31A P2B P2C P1B 90.4(9) . . . . ?
P1C P2B P2C P1 59.3(13) . . . . ?
P2 P2B P2C P1 92.4(14) . . . . ?
P1B P2B P2C P1 55.2(13) . . . . ?
C10 P2B P2C P1 -53.4(9) . . . . ?
P1C P2B P2C P2A -31.3(10) . . . . ?
P1A P2B P2C P2A -90.9(13) . . . . ?
P1B P2B P2C P2A -35.4(11) . . . . ?
C10 P2B P2C P2A -144.0(10) . . . . ?
C31A P2B P2C P2A 55.1(7) . . . . ?
P1 P2B P2C P1C -59.3(13) . . . . ?
P2A P2B P2C P1C 31.3(10) . . . . ?
P1A P2B P2C P1C -59.6(15) . . . . ?
P2 P2B P2C P1C 33.0(14) . . . . ?
P1B P2B P2C P1C -4.1(13) . . . . ?
C10 P2B P2C P1C -112.7(12) . . . . ?
C31A P2B P2C P1C 86.4(11) . . . . ?
P1 P2B P2C C31 -146.0(12) . . . . ?
P1C P2B P2C C31 -86.7(11) . . . . ?
P2 P2B P2C C31 -53.7(8) . . . . ?
P1B P2B P2C C31 -90.8(9) . . . . ?
C10 P2B P2C C31 160.6(7) . . . . ?
P1 P2B P2C C10 53.4(9) . . . . ?
P2A P2B P2C C10 144.0(10) . . . . ?
P1C P2B P2C C10 112.7(12) . . . . ?
P1A P2B P2C C10 53.1(10) . . . . ?
P2 P2B P2C C10 145.7(11) . . . . ?
P1B P2B P2C C10 108.6(10) . . . . ?
C31A P2B P2C C10 -160.9(7) . . . . ?
P2B P1 P2C P2 89.8(14) . . . . ?
P1C P1 P2C P2 -2.1(14) . . . . ?
C1 P1 P2C P2 -70.0(10) . . . . ?
C10 P1 P2C P2 -156.9(10) . . . . ?
P1B P1 P2C P2 -30.6(8) . . . . ?
P2B P1 P2C P1B 120.4(14) . . . . ?
P1C P1 P2C P1B 28.5(13) . . . . ?
C1 P1 P2C P1B -39.4(9) . . . . ?
C10 P1 P2C P1B -126.3(8) . . . . ?
P2 P1 P2C P1B 30.6(8) . . . . ?
P1C P1 P2C P2B -91.9(16) . . . . ?
C1 P1 P2C P2B -159.8(11) . . . . ?
C10 P1 P2C P2B 113.3(11) . . . . ?
P1B P1 P2C P2B -120.4(14) . . . . ?
P2 P1 P2C P2B -89.8(15) . . . . ?
P2B P1 P2C P1C 91.9(16) . . . . ?
C1 P1 P2C P1C -67.9(11) . . . . ?
C10 P1 P2C P1C -154.8(11) . . . . ?
P1B P1 P2C P1C -28.5(13) . . . . ?
P2 P1 P2C P1C 2.1(14) . . . . ?
P2B P1 P2C C31 34.3(12) . . . . ?
P1C P1 P2C C31 -57.6(13) . . . . ?
C1 P1 P2C C31 -125.5(5) . . . . ?
C10 P1 P2C C31 147.6(7) . . . . ?
P1B P1 P2C C31 -86.1(10) . . . . ?
P2 P1 P2C C31 -55.5(8) . . . . ?
P2B P1 P2C C10 -113.3(11) . . . . ?
P1C P1 P2C C10 154.8(11) . . . . ?
C1 P1 P2C C10 86.9(3) . . . . ?
P1B P1 P2C C10 126.3(8) . . . . ?
P2 P1 P2C C10 156.9(10) . . . . ?
